data_7122322
loop_
_publ_author_name
'Shimizu, Yuki'
'Shoji, Yoshiaki'
'Hashizume, Daisuke'
'Nagata, Yuuya'
'Fukushima, Takanori'

_publ_section_title
;
 Sensing the chirality of various organic solvents by helically arranged
 \p-blades.
;
_journal_issue 87
_journal_name_full 'Chemical communications (Cambridge, England)'
_journal_page_first 12314
_journal_page_last 12317
_journal_paper_doi 10.1039/c8cc06277c
_journal_volume 54
_journal_year 2018
_chemical_absolute_configuration ad
_chemical_formula_moiety 'C138 H144 O3 Si3, C H Cl3'
_chemical_formula_sum 'C139 H145 Cl3 O3 Si3'
_chemical_formula_weight 2054.16
_space_group_crystal_system orthorhombic
_space_group_IT_number 19
_space_group_name_Hall 'P 2ac 2ab'
_space_group_name_H-M_alt 'P 21 21 21'
_symmetry_space_group_name_Hall 'P 2ac 2ab'
_symmetry_space_group_name_H-M 'P 21 21 21'
_atom_sites_solution_hydrogens geom
_atom_sites_solution_primary iterative
_atom_sites_solution_secondary difmap
_audit_creation_method SHELXL-2018/3
_audit_update_record
;
2018-08-27 deposited with the CCDC.
2018-09-10 downloaded from the CCDC.
;
_cell_angle_alpha 90
_cell_angle_beta 90
_cell_angle_gamma 90
_cell_formula_units_Z 4
_cell_length_a 15.27587(13)
_cell_length_b 24.1176(2)
_cell_length_c 37.3535(3)
_cell_measurement_reflns_used 193309
_cell_measurement_temperature 90
_cell_measurement_theta_max 31.3900
_cell_measurement_theta_min 1.6710
_cell_volume 13761.7(2)
_computing_cell_refinement 'CrysAlisPro 1.171.39.9f (Rigaku OD, 2015)'
_computing_data_collection CrystalClear
_computing_data_reduction 'CrysAlisPro 1.171.39.9f (Rigaku OD, 2015)'
_computing_molecular_graphics SHELXLE
_computing_publication_material 'SHELXL-2018/3 (Sheldrick, 2018)'
_computing_structure_refinement 'SHELXL-2018/3 (Sheldrick, 2018)'
_computing_structure_solution SHELXT
_diffrn_ambient_temperature 90
_diffrn_detector_area_resol_mean 7.31
_diffrn_measured_fraction_theta_full 1.000
_diffrn_measured_fraction_theta_max 1.000
_diffrn_measurement_details
;
List of Runs (angles in degrees, time in seconds):

  # Type    Start    End  Width  t~exp~   \w     \q     \k     \f   Frames
#--------------------------------------------------------------------------
  1  \w    -60.00 120.00   0.30   64.00    --   30.00  50.00   0.00  600
  2  \w    -60.00 120.00   0.30   64.00    --   30.00  50.00  45.00  600
  3  \w    -60.00 120.00   0.30   64.00    --   30.00  50.00  90.00  600
  4  \w    -60.00 120.00   0.30   64.00    --   30.00  50.00 135.00  600
  5  \w    -60.00 120.00   0.30   64.00    --   30.00  50.00 180.00  600
  6  \w    -60.00 120.00   0.30   64.00    --   30.00  50.00 225.00  600
  7  \w    -60.00 120.00   0.30   64.00    --   30.00  50.00 270.00  600
  8  \w    -60.00 120.00   0.30   64.00    --   30.00  50.00 315.00  600
  9  \w    -60.00 120.00   0.30   64.00    --   30.00   0.00   0.00  600
;
_diffrn_measurement_device_type 'Rigaku AFC-8 with Saturn70 CCD'
_diffrn_measurement_method \w-scan
_diffrn_orient_matrix_type 'CrysAlisPro convention (1999,Acta A55,543-557)'
_diffrn_orient_matrix_UB_11 -0.0087467000
_diffrn_orient_matrix_UB_12 0.0119404000
_diffrn_orient_matrix_UB_13 -0.0169815000
_diffrn_orient_matrix_UB_21 0.0186176000
_diffrn_orient_matrix_UB_22 0.0253824000
_diffrn_orient_matrix_UB_23 0.0058418000
_diffrn_orient_matrix_UB_31 0.0416253000
_diffrn_orient_matrix_UB_32 -0.0088375000
_diffrn_orient_matrix_UB_33 -0.0061739000
_diffrn_radiation_type MoK\a
_diffrn_radiation_wavelength 0.71073
_diffrn_reflns_av_R_equivalents 0.0595
_diffrn_reflns_av_unetI/netI 0.0258
_diffrn_reflns_Laue_measured_fraction_full 1.000
_diffrn_reflns_Laue_measured_fraction_max 1.000
_diffrn_reflns_limit_h_max 19
_diffrn_reflns_limit_h_min -19
_diffrn_reflns_limit_k_max 31
_diffrn_reflns_limit_k_min -31
_diffrn_reflns_limit_l_max 48
_diffrn_reflns_limit_l_min -48
_diffrn_reflns_number 404394
_diffrn_reflns_point_group_measured_fraction_full 1.000
_diffrn_reflns_point_group_measured_fraction_max 1.000
_diffrn_reflns_theta_full 25.242
_diffrn_reflns_theta_max 27.500
_diffrn_reflns_theta_min 1.578
_diffrn_source 'Fine-focus rotating anode'
_exptl_absorpt_coefficient_mu 0.138
_exptl_absorpt_correction_T_max 1.00000
_exptl_absorpt_correction_T_min 0.87542
_exptl_absorpt_correction_type multi-scan
_exptl_absorpt_process_details
;
 CrysAlisPro 1.171.39.9f (Rigaku Oxford Diffraction, 2015)
 Empirical absorption correction using spherical harmonics,
 implemented in SCALE3 ABSPACK scaling algorithm.
;
_exptl_crystal_colour colourless
_exptl_crystal_density_diffrn 0.991
_exptl_crystal_description needle
_exptl_crystal_F_000 4384
_exptl_crystal_size_max 0.197
_exptl_crystal_size_mid 0.064
_exptl_crystal_size_min 0.031
_refine_diff_density_max 0.431
_refine_diff_density_min -0.337
_refine_diff_density_rms 0.039
_refine_ls_abs_structure_details
;
 Flack x determined using 11821 quotients [(I+)-(I-)]/[(I+)+(I-)]
 (Parsons, Flack and Wagner, Acta Cryst. B69 (2013) 249-259).
;
_refine_ls_abs_structure_Flack 0.054(9)
_refine_ls_extinction_method none
_refine_ls_goodness_of_fit_ref 1.025
_refine_ls_hydrogen_treatment constr
_refine_ls_matrix_type full
_refine_ls_number_parameters 1449
_refine_ls_number_reflns 31595
_refine_ls_number_restraints 409
_refine_ls_restrained_S_all 1.019
_refine_ls_R_factor_all 0.0470
_refine_ls_R_factor_gt 0.0398
_refine_ls_shift/su_max 0.001
_refine_ls_shift/su_mean 0.000
_refine_ls_structure_factor_coef Fsqd
_refine_ls_weighting_details 'w=1/[\s^2^(Fo^2^)+(0.0547P)^2^+3.1689P] where P=(Fo^2^+2Fc^2^)/3'
_refine_ls_weighting_scheme calc
_refine_ls_wR_factor_gt 0.0979
_refine_ls_wR_factor_ref 0.1016
_reflns_Friedel_coverage 0.860
_reflns_Friedel_fraction_full 1.000
_reflns_Friedel_fraction_max 1.000
_reflns_number_gt 28317
_reflns_number_total 31595
_reflns_threshold_expression 'I > 2\s(I)'
_cod_data_source_file c8cc06277c2.cif
_cod_data_source_block Helix
_cod_depositor_comments 'Adding full bibliography for 7122321--7122322.cif.'
_cod_database_code 7122322
_shelx_shelxl_version_number 2018/3
_shelx_space_group_comment
;
The symmetry employed for this shelxl refinement is uniquely defined
by the following loop, which should always be used as a source of
symmetry information in preference to the above space-group names.
They are only intended as comments.
;
_shelx_estimated_absorpt_t_min 0.973
_shelx_estimated_absorpt_t_max 0.996
_platon_squeeze_void_probe_radius 1.20

loop_
_space_group_symop_operation_xyz
'x, y, z'
'-x+1/2, -y, z+1/2'
'-x, y+1/2, -z+1/2'
'x+1/2, -y+1/2, -z'

loop_
_atom_site_label
_atom_site_type_symbol
_atom_site_fract_x
_atom_site_fract_y
_atom_site_fract_z
_atom_site_U_iso_or_equiv
_atom_site_adp_type
_atom_site_occupancy
_atom_site_site_symmetry_order
_atom_site_calc_flag
_atom_site_refinement_flags_posn
_atom_site_refinement_flags_adp
_atom_site_refinement_flags_occupancy
_atom_site_disorder_assembly
_atom_site_disorder_group
Si2 Si 0.35313(5) 0.38860(3) 0.21385(2) 0.03082(15) Uani 1 1 d . . . . .
Si3 Si -0.05865(5) 0.51243(3) 0.29511(2) 0.02551(14) Uani 1 1 d . . . . .
O2 O 0.27364(11) 0.38707(7) 0.24409(5) 0.0309(4) Uani 1 1 d . . . . .
O3 O 0.01199(11) 0.46967(7) 0.31449(4) 0.0282(4) Uani 1 1 d . . . . .
C1 C 0.21057(14) 0.22543(9) 0.37269(6) 0.0180(4) Uani 1 1 d . . . . .
C2 C 0.14945(15) 0.21416(8) 0.34605(6) 0.0197(4) Uani 1 1 d . . . . .
H2 H 0.167774 0.196049 0.324745 0.024 Uiso 1 1 calc R U . . .
C3 C 0.06165(15) 0.22900(8) 0.35008(6) 0.0185(4) Uani 1 1 d . . . . .
C4 C 0.03461(14) 0.25522(9) 0.38174(6) 0.0186(4) Uani 1 1 d . . . . .
H4 H -0.025193 0.264928 0.384820 0.022 Uiso 1 1 calc R U . . .
C5 C 0.09508(14) 0.26719(9) 0.40884(6) 0.0183(4) Uani 1 1 d . . . . .
C6 C 0.18263(14) 0.25251(9) 0.40378(6) 0.0185(4) Uani 1 1 d . . . . .
H6 H 0.224184 0.261098 0.421870 0.022 Uiso 1 1 calc R U . . .
C7 C 0.30462(15) 0.20795(9) 0.36933(5) 0.0184(4) Uani 1 1 d . . . . .
C8 C 0.37047(14) 0.24627(9) 0.36877(5) 0.0187(4) Uani 1 1 d . . . . .
C9 C 0.46145(14) 0.22917(9) 0.36505(6) 0.0193(4) Uani 1 1 d . . . . .
C10 C 0.52978(15) 0.26905(9) 0.36174(6) 0.0207(4) Uani 1 1 d . . . . .
H10 H 0.515135 0.307314 0.362400 0.025 Uiso 1 1 calc R U . . .
C11 C 0.61612(15) 0.25426(10) 0.35762(6) 0.0216(4) Uani 1 1 d . . . . .
C12 C 0.63570(15) 0.19692(10) 0.35694(6) 0.0246(5) Uani 1 1 d . . . . .
H12 H 0.694969 0.185503 0.354714 0.030 Uiso 1 1 calc R U . . .
C13 C 0.57167(16) 0.15750(10) 0.35940(6) 0.0254(5) Uani 1 1 d . . . . .
H13 H 0.587519 0.119437 0.358505 0.030 Uiso 1 1 calc R U . . .
C14 C 0.48212(15) 0.17199(9) 0.36327(6) 0.0200(4) Uani 1 1 d . . . . .
C15 C 0.41255(15) 0.13127(9) 0.36477(6) 0.0208(4) Uani 1 1 d . . . . .
C16 C 0.42891(16) 0.07340(10) 0.36295(6) 0.0250(5) Uani 1 1 d . . . . .
H16 H 0.487652 0.060590 0.361800 0.030 Uiso 1 1 calc R U . . .
C17 C 0.36193(17) 0.03556(9) 0.36282(6) 0.0267(5) Uani 1 1 d . . . . .
H17 H 0.375345 -0.002806 0.361101 0.032 Uiso 1 1 calc R U . . .
C18 C 0.27371(16) 0.05218(9) 0.36517(6) 0.0231(5) Uani 1 1 d . . . . .
C19 C 0.25675(15) 0.10818(9) 0.36827(6) 0.0216(4) Uani 1 1 d . . . . .
H19 H 0.197835 0.120018 0.371083 0.026 Uiso 1 1 calc R U . . .
C20 C 0.32440(15) 0.14895(9) 0.36742(6) 0.0200(4) Uani 1 1 d . . . . .
C21 C 0.35317(14) 0.30746(9) 0.37002(6) 0.0191(4) Uani 1 1 d . . . . .
C22 C 0.31397(15) 0.33402(9) 0.34082(6) 0.0209(4) Uani 1 1 d . . . . .
H22 H 0.291601 0.312630 0.321520 0.025 Uiso 1 1 calc R U . . .
C23 C 0.30756(15) 0.39147(10) 0.33986(6) 0.0236(5) Uani 1 1 d . . . . .
H23 H 0.282101 0.409216 0.319681 0.028 Uiso 1 1 calc R U . . .
C24 C 0.33822(17) 0.42301(9) 0.36827(7) 0.0278(5) Uani 1 1 d D . . . .
C25 C 0.37492(17) 0.39752(10) 0.39803(7) 0.0277(5) Uani 1 1 d . . . . .
H25 H 0.394298 0.419076 0.417788 0.033 Uiso 1 1 calc R U . . .
C26 C 0.38305(15) 0.33971(9) 0.39860(6) 0.0215(4) Uani 1 1 d . . . . .
H26 H 0.409248 0.322153 0.418688 0.026 Uiso 1 1 calc R U . . .
Si1 Si 0.3708(3) 0.53290(11) 0.3879(2) 0.0258(6) Uani 0.629(9) 1 d D U P A 1
O1 O 0.3372(4) 0.48025(10) 0.36282(14) 0.0301(14) Uani 0.629(9) 1 d D U P A 1
C27 C 0.4958(3) 0.5362(3) 0.38579(18) 0.040(2) Uani 0.629(9) 1 d DG U P A 1
C28 C 0.5401(5) 0.4987(3) 0.36409(19) 0.0383(17) Uani 0.629(9) 1 d G U P A 1
H28 H 0.508435 0.471353 0.351142 0.046 Uiso 0.629(9) 1 calc R U P A 1
C29 C 0.6308(5) 0.5012(2) 0.3613(2) 0.053(2) Uani 0.629(9) 1 d G U P A 1
H29 H 0.661053 0.475574 0.346513 0.063 Uiso 0.629(9) 1 calc R U P A 1
C30 C 0.6771(3) 0.5412(2) 0.3803(2) 0.056(2) Uani 0.629(9) 1 d G U P A 1
H30 H 0.739072 0.542886 0.378412 0.068 Uiso 0.629(9) 1 calc R U P A 1
C31 C 0.6328(3) 0.5786(2) 0.40199(16) 0.0578(17) Uani 0.629(9) 1 d G U P A 1
H31 H 0.664474 0.605976 0.414940 0.069 Uiso 0.629(9) 1 calc R U P A 1
C32 C 0.5421(3) 0.5761(2) 0.40474(16) 0.0450(15) Uani 0.629(9) 1 d G U P A 1
H32 H 0.511856 0.601756 0.419569 0.054 Uiso 0.629(9) 1 calc R U P A 1
Si1B Si 0.3552(5) 0.5334(2) 0.3900(4) 0.040(2) Uani 0.371(9) 1 d D U P A 2
O1B O 0.3123(6) 0.47839(14) 0.3699(3) 0.029(2) Uani 0.371(9) 1 d D U P A 2
C27B C 0.4800(5) 0.5298(5) 0.3886(3) 0.027(2) Uani 0.371(9) 1 d DG U P A 2
C28B C 0.5168(9) 0.5032(6) 0.3593(3) 0.057(5) Uani 0.371(9) 1 d G U P A 2
H28B H 0.480079 0.487182 0.341528 0.068 Uiso 0.371(9) 1 calc R U P A 2
C29B C 0.6073(9) 0.5001(6) 0.3558(3) 0.067(5) Uani 0.371(9) 1 d G U P A 2
H29B H 0.632371 0.481855 0.335726 0.081 Uiso 0.371(9) 1 calc R U P A 2
C30B C 0.6610(6) 0.5235(6) 0.3817(4) 0.069(4) Uani 0.371(9) 1 d G U P A 2
H30B H 0.722800 0.521348 0.379390 0.083 Uiso 0.371(9) 1 calc R U P A 2
C31B C 0.6242(6) 0.5501(6) 0.4111(3) 0.076(4) Uani 0.371(9) 1 d G U P A 2
H31B H 0.660938 0.566169 0.428855 0.091 Uiso 0.371(9) 1 calc R U P A 2
C32B C 0.5338(6) 0.5533(5) 0.4146(2) 0.058(3) Uani 0.371(9) 1 d G U P A 2
H32B H 0.508645 0.571497 0.434657 0.069 Uiso 0.371(9) 1 calc R U P A 2
C33 C 0.3274(4) 0.52613(19) 0.43433(9) 0.0279(13) Uani 0.629(9) 1 d G U P A 3
C34 C 0.3755(3) 0.5429(2) 0.46398(9) 0.0462(15) Uani 0.629(9) 1 d G U P A 3
H34 H 0.432228 0.558386 0.460890 0.055 Uiso 0.629(9) 1 calc R U P A 3
C35 C 0.3407(3) 0.5371(3) 0.49816(8) 0.0612(19) Uani 0.629(9) 1 d G U P A 3
H35 H 0.373618 0.548621 0.518423 0.073 Uiso 0.629(9) 1 calc R U P A 3
C36 C 0.2577(3) 0.5145(3) 0.50268(13) 0.054(2) Uani 0.629(9) 1 d G U P A 3
H36 H 0.233947 0.510566 0.526039 0.064 Uiso 0.629(9) 1 calc R U P A 3
C37 C 0.2096(3) 0.4977(2) 0.47303(18) 0.052(2) Uani 0.629(9) 1 d G U P A 3
H37 H 0.152884 0.482275 0.476123 0.062 Uiso 0.629(9) 1 calc R U P A 3
C38 C 0.2444(4) 0.5035(2) 0.43885(14) 0.0403(17) Uani 0.629(9) 1 d G U P A 3
H38 H 0.211492 0.492039 0.418589 0.048 Uiso 0.629(9) 1 calc R U P A 3
C33B C 0.3137(6) 0.5335(3) 0.43923(13) 0.045(3) Uani 0.371(9) 1 d G U P A 4
C34B C 0.3409(6) 0.5733(3) 0.46373(16) 0.044(2) Uani 0.371(9) 1 d G U P A 4
H34B H 0.381912 0.600840 0.456745 0.052 Uiso 0.371(9) 1 calc R U P A 4
C35B C 0.3082(6) 0.5727(4) 0.49845(14) 0.051(3) Uani 0.371(9) 1 d G U P A 4
H35B H 0.326866 0.599879 0.515202 0.061 Uiso 0.371(9) 1 calc R U P A 4
C36B C 0.2483(5) 0.5323(4) 0.50867(17) 0.045(3) Uani 0.371(9) 1 d G U P A 4
H36B H 0.225927 0.531937 0.532406 0.054 Uiso 0.371(9) 1 calc R U P A 4
C37B C 0.2210(6) 0.4925(3) 0.4842(3) 0.040(3) Uani 0.371(9) 1 d G U P A 4
H37B H 0.180032 0.464956 0.491154 0.048 Uiso 0.371(9) 1 calc R U P A 4
C38B C 0.2537(7) 0.4931(3) 0.4494(2) 0.034(3) Uani 0.371(9) 1 d G U P A 4
H38B H 0.235077 0.465916 0.432697 0.041 Uiso 0.371(9) 1 calc R U P A 4
C39 C 0.3168(2) 0.59338(10) 0.36341(8) 0.0366(6) Uani 1 1 d . . . . .
C40 C 0.3476(3) 0.59118(14) 0.32420(9) 0.0584(10) Uani 1 1 d . . . . .
H40A H 0.327679 0.556499 0.313211 0.088 Uiso 1 1 calc R U . . .
H40B H 0.411616 0.592941 0.323389 0.088 Uiso 1 1 calc R U . . .
H40C H 0.322979 0.622703 0.311048 0.088 Uiso 1 1 calc R U . . .
C41 C 0.3458(2) 0.64851(11) 0.38053(9) 0.0446(7) Uani 1 1 d . . . . .
H41A H 0.322513 0.650944 0.404930 0.067 Uiso 1 1 calc R U . . .
H41B H 0.323428 0.679550 0.366274 0.067 Uiso 1 1 calc R U . . .
H41C H 0.409856 0.650120 0.381279 0.067 Uiso 1 1 calc R U . . .
C42 C 0.2168(2) 0.58987(12) 0.36429(10) 0.0502(8) Uani 1 1 d . . . . .
H42A H 0.196165 0.595878 0.388828 0.075 Uiso 1 1 calc R U . . .
H42B H 0.198165 0.553133 0.356069 0.075 Uiso 1 1 calc R U . . .
H42C H 0.192061 0.618344 0.348551 0.075 Uiso 1 1 calc R U . . .
C43 C 0.69062(15) 0.29596(10) 0.35210(7) 0.0254(5) Uani 1 1 d . . . . .
C44 C 0.65952(17) 0.35659(10) 0.35488(8) 0.0316(5) Uani 1 1 d . . . . .
H44A H 0.709469 0.381522 0.351435 0.047 Uiso 1 1 calc R U . . .
H44B H 0.633859 0.362982 0.378567 0.047 Uiso 1 1 calc R U . . .
H44C H 0.615440 0.363820 0.336395 0.047 Uiso 1 1 calc R U . . .
C45 C 0.73110(18) 0.28689(12) 0.31503(7) 0.0340(6) Uani 1 1 d . . . . .
H45A H 0.782319 0.310976 0.312250 0.051 Uiso 1 1 calc R U . . .
H45B H 0.687831 0.295835 0.296540 0.051 Uiso 1 1 calc R U . . .
H45C H 0.749035 0.248061 0.312589 0.051 Uiso 1 1 calc R U . . .
C46 C 0.76184(17) 0.28611(11) 0.38071(8) 0.0330(6) Uani 1 1 d . . . . .
H46A H 0.810776 0.311611 0.376630 0.049 Uiso 1 1 calc R U . . .
H46B H 0.782799 0.247781 0.379110 0.049 Uiso 1 1 calc R U . . .
H46C H 0.737172 0.292666 0.404556 0.049 Uiso 1 1 calc R U . . .
C47 C 0.20053(17) 0.00839(10) 0.36281(6) 0.0271(5) Uani 1 1 d . . . . .
C48 C 0.10922(17) 0.03422(11) 0.36466(8) 0.0343(6) Uani 1 1 d . . . . .
H48A H 0.064930 0.005040 0.362327 0.051 Uiso 1 1 calc R U . . .
H48B H 0.102317 0.061022 0.345144 0.051 Uiso 1 1 calc R U . . .
H48C H 0.101888 0.053132 0.387682 0.051 Uiso 1 1 calc R U . . .
C49 C 0.20966(19) -0.02237(10) 0.32691(7) 0.0322(6) Uani 1 1 d . . . . .
H49A H 0.163747 -0.050592 0.325007 0.048 Uiso 1 1 calc R U . . .
H49B H 0.267210 -0.040230 0.325706 0.048 Uiso 1 1 calc R U . . .
H49C H 0.203846 0.004130 0.307166 0.048 Uiso 1 1 calc R U . . .
C50 C 0.2095(2) -0.03343(11) 0.39380(7) 0.0363(6) Uani 1 1 d . . . . .
H50A H 0.162280 -0.060861 0.392290 0.054 Uiso 1 1 calc R U . . .
H50B H 0.205654 -0.013759 0.416703 0.054 Uiso 1 1 calc R U . . .
H50C H 0.266160 -0.052275 0.392110 0.054 Uiso 1 1 calc R U . . .
C51 C -0.00386(14) 0.21640(9) 0.32099(6) 0.0189(4) Uani 1 1 d . . . . .
C52 C 0.00437(15) 0.24009(9) 0.28775(6) 0.0195(4) Uani 1 1 d . . . . .
C53 C -0.06202(15) 0.23148(9) 0.26047(6) 0.0200(4) Uani 1 1 d . . . . .
C54 C -0.05896(16) 0.26122(10) 0.22750(6) 0.0244(5) Uani 1 1 d . . . . .
H54 H -0.011171 0.285516 0.223187 0.029 Uiso 1 1 calc R U . . .
C55 C -0.12289(16) 0.25597(10) 0.20166(6) 0.0248(5) Uani 1 1 d . . . . .
C56 C -0.19278(16) 0.21910(10) 0.20874(6) 0.0253(5) Uani 1 1 d . . . . .
H56 H -0.237578 0.214548 0.191349 0.030 Uiso 1 1 calc R U . . .
C57 C -0.19738(16) 0.18964(10) 0.24028(6) 0.0237(5) Uani 1 1 d . . . . .
H57 H -0.245105 0.165079 0.244087 0.028 Uiso 1 1 calc R U . . .
C58 C -0.13254(15) 0.19515(9) 0.26716(6) 0.0200(4) Uani 1 1 d . . . . .
C59 C -0.13667(15) 0.16577(9) 0.30093(6) 0.0198(4) Uani 1 1 d . . . . .
C60 C -0.20091(15) 0.12511(9) 0.30813(6) 0.0219(4) Uani 1 1 d . . . . .
H60 H -0.242959 0.116510 0.290229 0.026 Uiso 1 1 calc R U . . .
C61 C -0.20414(16) 0.09760(9) 0.34047(6) 0.0225(5) Uani 1 1 d . . . . .
H61 H -0.247578 0.070002 0.344182 0.027 Uiso 1 1 calc R U . . .
C62 C -0.14427(15) 0.10960(9) 0.36816(6) 0.0226(4) Uani 1 1 d . . . . .
C63 C -0.08003(15) 0.14868(9) 0.36138(6) 0.0214(4) Uani 1 1 d . . . . .
H63 H -0.038177 0.156572 0.379495 0.026 Uiso 1 1 calc R U . . .
C64 C -0.07458(15) 0.17740(9) 0.32824(6) 0.0198(4) Uani 1 1 d . . . . .
C65 C 0.07902(14) 0.27738(9) 0.27805(6) 0.0200(4) Uani 1 1 d . . . . .
C66 C 0.07978(15) 0.33273(9) 0.28848(6) 0.0205(4) Uani 1 1 d . . . . .
H66 H 0.035164 0.346205 0.303906 0.025 Uiso 1 1 calc R U . . .
C67 C 0.14480(15) 0.36861(9) 0.27667(6) 0.0230(5) Uani 1 1 d . . . . .
H67 H 0.144046 0.406401 0.283844 0.028 Uiso 1 1 calc R U . . .
C68 C 0.21133(15) 0.34918(10) 0.25425(6) 0.0239(5) Uani 1 1 d . . . . .
C69 C 0.21267(16) 0.29397(10) 0.24410(6) 0.0269(5) Uani 1 1 d . . . . .
H69 H 0.258605 0.280260 0.229422 0.032 Uiso 1 1 calc R U . . .
C70 C 0.14621(16) 0.25873(10) 0.25557(6) 0.0252(5) Uani 1 1 d . . . . .
H70 H 0.146432 0.221139 0.247961 0.030 Uiso 1 1 calc R U . . .
C71 C 0.3044(2) 0.38340(13) 0.16765(8) 0.0414(7) Uani 1 1 d . . . . .
C72 C 0.3551(2) 0.38851(17) 0.13626(9) 0.0561(9) Uani 1 1 d . . . . .
H72 H 0.416261 0.394863 0.138383 0.067 Uiso 1 1 calc R U . . .
C73 C 0.3184(3) 0.38456(18) 0.10243(9) 0.0627(10) Uani 1 1 d . . . . .
H73 H 0.354069 0.388616 0.081752 0.075 Uiso 1 1 calc R U . . .
C74 C 0.2300(3) 0.37471(17) 0.09896(10) 0.0627(10) Uani 1 1 d . . . . .
H74 H 0.205003 0.370614 0.075833 0.075 Uiso 1 1 calc R U . . .
C75 C 0.1779(2) 0.37080(17) 0.12885(10) 0.0614(10) Uani 1 1 d . . . . .
H75 H 0.116742 0.364605 0.126345 0.074 Uiso 1 1 calc R U . . .
C76 C 0.2149(2) 0.37594(15) 0.16304(9) 0.0498(8) Uani 1 1 d . . . . .
H76 H 0.177996 0.374300 0.183483 0.060 Uiso 1 1 calc R U . . .
C77 C 0.43450(17) 0.33180(11) 0.22226(7) 0.0313(5) Uani 1 1 d . . . . .
C78 C 0.4868(3) 0.30962(16) 0.19542(9) 0.0575(10) Uani 1 1 d . . . . .
H78 H 0.477918 0.321361 0.171411 0.069 Uiso 1 1 calc R U . . .
C79 C 0.5516(3) 0.27082(16) 0.20261(10) 0.0610(10) Uani 1 1 d . . . . .
H79 H 0.586850 0.256761 0.183736 0.073 Uiso 1 1 calc R U . . .
C80 C 0.5645(2) 0.25279(14) 0.23715(9) 0.0441(7) Uani 1 1 d . . . . .
H80 H 0.608243 0.225902 0.242219 0.053 Uiso 1 1 calc R U . . .
C81 C 0.5138(2) 0.27394(14) 0.26425(8) 0.0446(7) Uani 1 1 d . . . . .
H81 H 0.522661 0.261763 0.288162 0.054 Uiso 1 1 calc R U . . .
C82 C 0.44961(19) 0.31302(13) 0.25687(7) 0.0370(6) Uani 1 1 d . . . . .
H82 H 0.415182 0.327280 0.275939 0.044 Uiso 1 1 calc R U . . .
C83 C 0.40539(18) 0.45826(12) 0.22235(9) 0.0388(7) Uani 1 1 d . . . . .
C84 C 0.4345(2) 0.46281(12) 0.26161(9) 0.0427(7) Uani 1 1 d . . . . .
H84A H 0.383798 0.457576 0.277318 0.064 Uiso 1 1 calc R U . . .
H84B H 0.459964 0.499526 0.265843 0.064 Uiso 1 1 calc R U . . .
H84C H 0.478363 0.434216 0.266714 0.064 Uiso 1 1 calc R U . . .
C85 C 0.4863(2) 0.46599(16) 0.19836(9) 0.0539(9) Uani 1 1 d . . . . .
H85A H 0.468085 0.466715 0.173202 0.081 Uiso 1 1 calc R U . . .
H85B H 0.527012 0.435175 0.202186 0.081 Uiso 1 1 calc R U . . .
H85C H 0.515234 0.501021 0.204397 0.081 Uiso 1 1 calc R U . . .
C86 C 0.3385(3) 0.50411(14) 0.21461(15) 0.0803(15) Uani 1 1 d . . . . .
H86A H 0.320076 0.501951 0.189515 0.120 Uiso 1 1 calc R U . . .
H86B H 0.365206 0.540374 0.219170 0.120 Uiso 1 1 calc R U . . .
H86C H 0.287440 0.499319 0.230190 0.120 Uiso 1 1 calc R U . . .
C87 C -0.11958(18) 0.28770(10) 0.16601(6) 0.0302(5) Uani 1 1 d . . . . .
C88 C -0.0504(2) 0.33327(14) 0.16656(8) 0.0478(8) Uani 1 1 d . . . . .
H88A H -0.053883 0.354788 0.144347 0.072 Uiso 1 1 calc R U . . .
H88B H 0.007802 0.316545 0.168625 0.072 Uiso 1 1 calc R U . . .
H88C H -0.060811 0.357774 0.187052 0.072 Uiso 1 1 calc R U . . .
C89 C -0.2079(2) 0.31511(13) 0.15842(9) 0.0449(7) Uani 1 1 d . . . . .
H89A H -0.204425 0.336096 0.135998 0.067 Uiso 1 1 calc R U . . .
H89B H -0.222809 0.340290 0.178089 0.067 Uiso 1 1 calc R U . . .
H89C H -0.253200 0.286498 0.156300 0.067 Uiso 1 1 calc R U . . .
C90 C -0.1000(3) 0.24588(14) 0.13604(8) 0.0637(11) Uani 1 1 d . . . . .
H90A H -0.100967 0.264916 0.112861 0.095 Uiso 1 1 calc R U . . .
H90B H -0.144428 0.216582 0.136222 0.095 Uiso 1 1 calc R U . . .
H90C H -0.042061 0.229480 0.139911 0.095 Uiso 1 1 calc R U . . .
C91 C -0.15464(17) 0.07926(10) 0.40417(6) 0.0277(5) Uani 1 1 d . . . . .
C92 C -0.08136(18) 0.09434(13) 0.43070(7) 0.0343(6) Uani 1 1 d . . . . .
H92A H -0.089998 0.073906 0.453105 0.052 Uiso 1 1 calc R U . . .
H92B H -0.082919 0.134264 0.435543 0.052 Uiso 1 1 calc R U . . .
H92C H -0.024506 0.084448 0.420366 0.052 Uiso 1 1 calc R U . . .
C93 C -0.1516(2) 0.01625(11) 0.39798(8) 0.0376(6) Uani 1 1 d . . . . .
H93A H -0.156311 -0.002974 0.421016 0.056 Uiso 1 1 calc R U . . .
H93B H -0.096116 0.006325 0.386470 0.056 Uiso 1 1 calc R U . . .
H93C H -0.200417 0.005233 0.382518 0.056 Uiso 1 1 calc R U . . .
C94 C -0.24336(18) 0.09512(13) 0.42061(7) 0.0353(6) Uani 1 1 d . . . . .
H94A H -0.249917 0.076867 0.443895 0.053 Uiso 1 1 calc R U . . .
H94B H -0.290620 0.083182 0.404629 0.053 Uiso 1 1 calc R U . . .
H94C H -0.246122 0.135413 0.423789 0.053 Uiso 1 1 calc R U . . .
C95 C 0.06958(14) 0.29463(9) 0.44334(6) 0.0186(4) Uani 1 1 d . . . . .
C96 C 0.03967(14) 0.34803(9) 0.44385(6) 0.0189(4) Uani 1 1 d . . . . .
C97 C 0.02163(15) 0.37639(9) 0.47748(6) 0.0219(4) Uani 1 1 d . . . . .
C98 C -0.00707(16) 0.43248(10) 0.47789(6) 0.0245(5) Uani 1 1 d . . . . .
H98 H -0.015689 0.451092 0.455753 0.029 Uiso 1 1 calc R U . . .
C99 C -0.02278(18) 0.46075(10) 0.50928(7) 0.0295(5) Uani 1 1 d . . . . .
C100 C -0.0075(2) 0.43223(12) 0.54162(7) 0.0372(6) Uani 1 1 d . . . . .
H100 H -0.017197 0.450851 0.563676 0.045 Uiso 1 1 calc R U . . .
C101 C 0.0207(2) 0.37861(11) 0.54207(7) 0.0349(6) Uani 1 1 d . . . . .
H101 H 0.030397 0.360896 0.564445 0.042 Uiso 1 1 calc R U . . .
C102 C 0.03607(16) 0.34864(10) 0.51012(6) 0.0254(5) Uani 1 1 d . . . . .
C103 C 0.06426(16) 0.29101(10) 0.50975(6) 0.0240(5) Uani 1 1 d . . . . .
C104 C 0.07320(17) 0.25963(11) 0.54173(6) 0.0277(5) Uani 1 1 d . . . . .
H104 H 0.063277 0.277047 0.564180 0.033 Uiso 1 1 calc R U . . .
C105 C 0.09596(17) 0.20452(11) 0.54077(6) 0.0270(5) Uani 1 1 d . . . . .
H105 H 0.100787 0.184551 0.562605 0.032 Uiso 1 1 calc R U . . .
C106 C 0.11236(15) 0.17681(10) 0.50810(6) 0.0238(5) Uani 1 1 d . . . . .
C107 C 0.10369(15) 0.20688(10) 0.47695(6) 0.0216(4) Uani 1 1 d . . . . .
H107 H 0.113944 0.188854 0.454733 0.026 Uiso 1 1 calc R U . . .
C108 C 0.07986(14) 0.26410(9) 0.47681(6) 0.0205(4) Uani 1 1 d . . . . .
C109 C 0.02957(15) 0.38019(9) 0.40974(6) 0.0193(4) Uani 1 1 d . . . . .
C110 C 0.10385(15) 0.39859(9) 0.39141(6) 0.0215(4) Uani 1 1 d . . . . .
H110 H 0.160406 0.389835 0.400351 0.026 Uiso 1 1 calc R U . . .
C111 C 0.09576(15) 0.42939(10) 0.36041(6) 0.0229(5) Uani 1 1 d . . . . .
H111 H 0.146759 0.442555 0.348595 0.028 Uiso 1 1 calc R U . . .
C112 C 0.01386(16) 0.44125(9) 0.34640(6) 0.0220(5) Uani 1 1 d . . . . .
C113 C -0.06143(16) 0.42357(10) 0.36428(6) 0.0244(5) Uani 1 1 d . . . . .
H113 H -0.117798 0.431757 0.354925 0.029 Uiso 1 1 calc R U . . .
C114 C -0.05271(15) 0.39384(9) 0.39596(6) 0.0215(4) Uani 1 1 d . . . . .
H114 H -0.103781 0.382549 0.408509 0.026 Uiso 1 1 calc R U . . .
C115 C -0.08578(19) 0.57012(12) 0.32691(8) 0.0371(6) Uani 1 1 d . . . . .
C116 C -0.0427(2) 0.57487(12) 0.35979(8) 0.0442(7) Uani 1 1 d . . . . .
H116 H -0.001205 0.547435 0.366453 0.053 Uiso 1 1 calc R U . . .
C117 C -0.0593(3) 0.61904(14) 0.38318(10) 0.0609(10) Uani 1 1 d . . . . .
H117 H -0.030556 0.620862 0.405698 0.073 Uiso 1 1 calc R U . . .
C118 C -0.1183(3) 0.66028(15) 0.37316(11) 0.0673(11) Uani 1 1 d . . . . .
H118 H -0.129754 0.690335 0.388907 0.081 Uiso 1 1 calc R U . . .
C119 C -0.1602(3) 0.65765(15) 0.34033(12) 0.0667(11) Uani 1 1 d . . . . .
H119 H -0.199750 0.686172 0.333535 0.080 Uiso 1 1 calc R U . . .
C120 C -0.1447(2) 0.61345(13) 0.31728(10) 0.0521(8) Uani 1 1 d . . . . .
H120 H -0.173853 0.612113 0.294823 0.063 Uiso 1 1 calc R U . . .
C121 C -0.15685(17) 0.47225(10) 0.27999(6) 0.0270(5) Uani 1 1 d . . . . .
C122 C -0.24144(18) 0.49399(12) 0.27864(7) 0.0354(6) Uani 1 1 d . . . . .
H122 H -0.251884 0.530467 0.287232 0.042 Uiso 1 1 calc R U . . .
C123 C -0.31072(19) 0.46317(14) 0.26495(9) 0.0429(7) Uani 1 1 d . . . . .
H123 H -0.367647 0.478975 0.264127 0.051 Uiso 1 1 calc R U . . .
C124 C -0.2977(2) 0.40987(12) 0.25253(8) 0.0389(6) Uani 1 1 d . . . . .
H124 H -0.345455 0.389051 0.243320 0.047 Uiso 1 1 calc R U . . .
C125 C -0.21468(19) 0.38698(11) 0.25360(7) 0.0332(6) Uani 1 1 d . . . . .
H125 H -0.205153 0.350314 0.245154 0.040 Uiso 1 1 calc R U . . .
C126 C -0.14536(18) 0.41781(11) 0.26706(7) 0.0316(5) Uani 1 1 d . . . . .
H126 H -0.088574 0.401779 0.267571 0.038 Uiso 1 1 calc R U . . .
C127 C 0.00644(18) 0.53914(11) 0.25591(7) 0.0318(6) Uani 1 1 d . . . . .
C128 C -0.0433(2) 0.58659(12) 0.23695(8) 0.0403(7) Uani 1 1 d . . . . .
H12A H -0.049599 0.617992 0.253404 0.060 Uiso 1 1 calc R U . . .
H12B H -0.101361 0.573508 0.229687 0.060 Uiso 1 1 calc R U . . .
H12C H -0.010414 0.598374 0.215744 0.060 Uiso 1 1 calc R U . . .
C129 C 0.0236(2) 0.49266(13) 0.22824(7) 0.0383(6) Uani 1 1 d . . . . .
H12D H 0.051817 0.461172 0.240133 0.057 Uiso 1 1 calc R U . . .
H12E H 0.061859 0.506739 0.209261 0.057 Uiso 1 1 calc R U . . .
H12F H -0.032159 0.480634 0.217812 0.057 Uiso 1 1 calc R U . . .
C130 C 0.09446(19) 0.56103(13) 0.27012(8) 0.0409(7) Uani 1 1 d . . . . .
H13A H 0.126562 0.530741 0.281678 0.061 Uiso 1 1 calc R U . . .
H13B H 0.083756 0.590613 0.287568 0.061 Uiso 1 1 calc R U . . .
H13C H 0.129118 0.575680 0.250173 0.061 Uiso 1 1 calc R U . . .
C131 C -0.05467(19) 0.52120(10) 0.51014(7) 0.0346(6) Uani 1 1 d . . . . .
C132 C -0.1458(2) 0.52273(13) 0.52762(10) 0.0514(8) Uani 1 1 d . . . . .
H13D H -0.166657 0.561115 0.528616 0.077 Uiso 1 1 calc R U . . .
H13E H -0.142113 0.507680 0.551950 0.077 Uiso 1 1 calc R U . . .
H13F H -0.186600 0.500354 0.513452 0.077 Uiso 1 1 calc R U . . .
C133 C 0.0084(2) 0.55604(13) 0.53283(11) 0.0556(9) Uani 1 1 d . . . . .
H13G H -0.013691 0.594101 0.534549 0.083 Uiso 1 1 calc R U . . .
H13H H 0.066326 0.556275 0.521578 0.083 Uiso 1 1 calc R U . . .
H13I H 0.012784 0.540004 0.556872 0.083 Uiso 1 1 calc R U . . .
C134 C -0.0607(3) 0.54643(13) 0.47283(9) 0.0577(10) Uani 1 1 d . . . . .
H13J H -0.082452 0.584559 0.474601 0.087 Uiso 1 1 calc R U . . .
H13K H -0.100921 0.524422 0.458143 0.087 Uiso 1 1 calc R U . . .
H13L H -0.002548 0.546554 0.461732 0.087 Uiso 1 1 calc R U . . .
C135 C 0.13783(17) 0.11515(10) 0.50889(6) 0.0276(5) Uani 1 1 d . . . . .
C136 C 0.0624(2) 0.08149(12) 0.52563(8) 0.0411(7) Uani 1 1 d . . . . .
H13M H 0.077607 0.042022 0.525607 0.062 Uiso 1 1 calc R U . . .
H13N H 0.008869 0.087170 0.511622 0.062 Uiso 1 1 calc R U . . .
H13O H 0.052683 0.093905 0.550295 0.062 Uiso 1 1 calc R U . . .
C137 C 0.22105(19) 0.10724(12) 0.53193(8) 0.0364(6) Uani 1 1 d . . . . .
H13P H 0.235856 0.067744 0.533059 0.055 Uiso 1 1 calc R U . . .
H13Q H 0.210244 0.121210 0.556170 0.055 Uiso 1 1 calc R U . . .
H13R H 0.269759 0.127767 0.521167 0.055 Uiso 1 1 calc R U . . .
C138 C 0.1563(2) 0.09212(11) 0.47134(7) 0.0341(6) Uani 1 1 d . . . . .
H13S H 0.170442 0.052582 0.473039 0.051 Uiso 1 1 calc R U . . .
H13T H 0.205764 0.112073 0.460730 0.051 Uiso 1 1 calc R U . . .
H13U H 0.104325 0.097010 0.456258 0.051 Uiso 1 1 calc R U . . .
Cl1 Cl 0.79955(5) 0.16611(3) 0.51229(2) 0.04534(17) Uani 1 1 d D . . . .
Cl2 Cl 0.84882(6) 0.24536(4) 0.45752(2) 0.0523(2) Uani 1 1 d D . . . .
Cl3 Cl 0.84668(5) 0.27924(3) 0.53160(2) 0.04214(16) Uani 1 1 d D . . . .
C139 C 0.8658(2) 0.22374(8) 0.50195(4) 0.0304(10) Uani 0.785(9) 1 d D U P B 3
H139 H 0.928363 0.212264 0.504438 0.037 Uiso 0.785(9) 1 calc R U P B 3
C140 C 0.7976(4) 0.23623(10) 0.49925(5) 0.048(5) Uani 0.215(9) 1 d D U P B 4
H140 H 0.735004 0.247718 0.496749 0.057 Uiso 0.215(9) 1 calc R U P B 4

loop_
_atom_site_aniso_label
_atom_site_aniso_U_11
_atom_site_aniso_U_22
_atom_site_aniso_U_33
_atom_site_aniso_U_23
_atom_site_aniso_U_13
_atom_site_aniso_U_12
Si2 0.0247(3) 0.0345(4) 0.0333(4) 0.0108(3) 0.0020(3) -0.0012(3)
Si3 0.0268(3) 0.0245(3) 0.0252(3) 0.0060(3) -0.0018(3) -0.0006(3)
O2 0.0256(9) 0.0288(9) 0.0383(10) 0.0033(8) 0.0034(7) -0.0044(7)
O3 0.0293(9) 0.0320(9) 0.0234(8) 0.0098(7) 0.0021(7) 0.0027(7)
C1 0.0189(10) 0.0162(10) 0.0189(10) 0.0028(8) 0.0015(8) -0.0016(8)
C2 0.0250(11) 0.0156(9) 0.0185(10) -0.0009(8) 0.0032(9) 0.0002(9)
C3 0.0216(11) 0.0164(9) 0.0176(10) 0.0007(8) -0.0025(8) -0.0018(8)
C4 0.0175(10) 0.0179(10) 0.0203(10) 0.0025(8) 0.0033(8) 0.0004(8)
C5 0.0223(11) 0.0146(9) 0.0179(10) 0.0007(8) 0.0016(8) -0.0016(8)
C6 0.0224(11) 0.0168(10) 0.0163(9) 0.0004(8) -0.0028(8) -0.0015(8)
C7 0.0231(11) 0.0183(10) 0.0136(9) -0.0021(8) 0.0000(8) 0.0024(8)
C8 0.0221(11) 0.0204(10) 0.0137(9) -0.0006(8) 0.0005(8) 0.0030(8)
C9 0.0228(11) 0.0214(10) 0.0136(9) -0.0001(8) -0.0004(8) 0.0036(8)
C10 0.0236(11) 0.0211(10) 0.0174(10) 0.0007(8) 0.0009(8) 0.0011(9)
C11 0.0233(11) 0.0264(11) 0.0151(10) 0.0012(8) -0.0009(8) -0.0018(9)
C12 0.0172(11) 0.0306(12) 0.0260(11) -0.0020(9) 0.0010(9) 0.0073(9)
C13 0.0255(12) 0.0235(11) 0.0273(12) -0.0022(9) 0.0002(10) 0.0069(9)
C14 0.0233(11) 0.0219(10) 0.0148(10) -0.0018(8) -0.0020(8) 0.0028(9)
C15 0.0258(11) 0.0195(10) 0.0172(10) -0.0024(8) 0.0005(9) 0.0012(9)
C16 0.0252(12) 0.0231(11) 0.0267(12) -0.0031(9) 0.0006(10) 0.0058(9)
C17 0.0368(14) 0.0177(10) 0.0257(11) -0.0040(9) 0.0019(10) 0.0040(10)
C18 0.0310(13) 0.0208(10) 0.0175(10) -0.0030(8) -0.0001(9) -0.0005(9)
C19 0.0222(11) 0.0232(11) 0.0192(10) -0.0030(9) -0.0001(9) 0.0012(9)
C20 0.0260(12) 0.0203(10) 0.0138(9) -0.0026(8) -0.0005(8) 0.0008(9)
C21 0.0158(10) 0.0183(10) 0.0231(10) -0.0010(8) 0.0017(9) 0.0020(8)
C22 0.0187(11) 0.0214(11) 0.0226(11) -0.0012(8) -0.0006(8) -0.0007(9)
C23 0.0216(11) 0.0252(11) 0.0239(11) 0.0045(9) -0.0032(9) 0.0015(9)
C24 0.0315(13) 0.0154(10) 0.0365(13) 0.0009(9) -0.0067(11) 0.0002(9)
C25 0.0303(13) 0.0221(11) 0.0307(12) -0.0050(9) -0.0088(10) 0.0001(10)
C26 0.0224(11) 0.0216(11) 0.0206(10) 0.0011(8) -0.0019(9) 0.0033(9)
Si1 0.0322(12) 0.0124(10) 0.0328(12) 0.0014(8) -0.0102(11) 0.0006(6)
O1 0.037(3) 0.0166(17) 0.036(3) 0.0027(13) -0.008(2) 0.0006(13)
C27 0.043(3) 0.034(4) 0.044(4) 0.010(3) 0.001(3) 0.002(3)
C28 0.050(4) 0.028(3) 0.036(3) 0.008(2) 0.017(3) 0.000(3)
C29 0.059(5) 0.028(4) 0.071(5) 0.012(4) 0.027(4) 0.012(3)
C30 0.039(3) 0.045(4) 0.084(5) 0.014(3) 0.010(3) -0.004(3)
C31 0.038(3) 0.060(4) 0.076(4) -0.002(3) 0.001(3) -0.015(3)
C32 0.037(3) 0.041(3) 0.056(4) -0.004(3) 0.000(3) -0.003(2)
Si1B 0.044(3) 0.026(2) 0.052(4) -0.0008(17) -0.019(3) 0.0010(15)
O1B 0.031(5) 0.020(3) 0.035(4) 0.006(2) -0.008(4) -0.001(2)
C27B 0.031(4) 0.014(4) 0.034(5) -0.002(4) -0.008(4) -0.002(4)
C28B 0.065(9) 0.033(6) 0.072(9) 0.010(6) -0.001(6) 0.009(6)
C29B 0.080(11) 0.056(9) 0.065(8) 0.022(7) 0.021(8) 0.018(7)
C30B 0.043(7) 0.073(11) 0.093(10) 0.009(8) 0.005(7) 0.023(8)
C31B 0.041(6) 0.103(11) 0.082(8) 0.003(8) -0.024(6) -0.009(7)
C32B 0.046(6) 0.075(9) 0.052(6) -0.007(6) -0.006(5) 0.010(6)
C33 0.032(3) 0.020(2) 0.032(3) 0.002(2) -0.006(2) -0.001(2)
C34 0.043(3) 0.055(4) 0.041(3) 0.011(2) -0.008(2) -0.010(3)
C35 0.064(4) 0.081(5) 0.039(3) 0.004(3) -0.017(3) -0.003(4)
C36 0.054(4) 0.060(5) 0.048(4) 0.024(4) 0.011(3) 0.008(4)
C37 0.042(4) 0.037(3) 0.078(6) 0.008(3) 0.005(4) 0.004(3)
C38 0.034(3) 0.033(3) 0.054(4) 0.003(3) -0.006(3) -0.004(3)
C33B 0.060(8) 0.029(5) 0.046(6) 0.002(4) -0.010(5) 0.011(5)
C34B 0.056(6) 0.036(5) 0.038(4) -0.006(4) -0.008(4) -0.007(4)
C35B 0.065(6) 0.053(6) 0.035(4) -0.013(4) -0.009(4) 0.001(5)
C36B 0.048(6) 0.063(7) 0.024(4) 0.000(4) -0.001(4) 0.026(5)
C37B 0.022(5) 0.044(6) 0.055(7) 0.013(5) 0.005(4) 0.007(4)
C38B 0.023(4) 0.040(5) 0.038(6) -0.008(4) -0.011(4) 0.012(4)
C39 0.0513(17) 0.0180(11) 0.0405(15) 0.0020(10) -0.0104(13) 0.0047(11)
C40 0.092(3) 0.0406(17) 0.0422(17) 0.0089(14) -0.0080(18) 0.0229(19)
C41 0.0565(19) 0.0192(12) 0.0580(19) 0.0012(12) -0.0086(16) 0.0008(13)
C42 0.058(2) 0.0288(14) 0.064(2) 0.0039(14) -0.0228(17) 0.0034(14)
C43 0.0207(11) 0.0269(12) 0.0288(12) 0.0038(9) 0.0033(9) -0.0002(9)
C44 0.0268(13) 0.0272(12) 0.0407(14) 0.0061(10) 0.0031(11) -0.0007(10)
C45 0.0288(13) 0.0391(14) 0.0341(14) 0.0060(11) 0.0095(11) 0.0018(11)
C46 0.0231(12) 0.0341(13) 0.0416(15) 0.0005(11) -0.0050(11) -0.0012(11)
C47 0.0332(13) 0.0211(11) 0.0270(12) -0.0048(9) -0.0010(10) -0.0043(10)
C48 0.0308(13) 0.0269(12) 0.0452(15) -0.0091(11) 0.0008(12) -0.0084(11)
C49 0.0412(15) 0.0250(12) 0.0306(13) -0.0089(10) -0.0030(11) -0.0032(11)
C50 0.0455(16) 0.0300(13) 0.0333(14) 0.0011(11) -0.0012(12) -0.0101(12)
C51 0.0197(11) 0.0176(10) 0.0193(10) -0.0030(8) 0.0000(8) 0.0004(8)
C52 0.0223(11) 0.0164(10) 0.0199(10) -0.0034(8) 0.0005(8) 0.0002(8)
C53 0.0232(11) 0.0182(10) 0.0186(10) -0.0030(8) -0.0008(9) 0.0040(9)
C54 0.0262(12) 0.0228(11) 0.0240(11) 0.0011(9) -0.0006(9) 0.0005(9)
C55 0.0316(13) 0.0229(11) 0.0199(11) 0.0003(9) -0.0023(9) 0.0022(10)
C56 0.0266(12) 0.0263(11) 0.0232(11) -0.0047(9) -0.0088(9) 0.0027(10)
C57 0.0231(12) 0.0221(11) 0.0259(11) -0.0016(9) -0.0014(9) 0.0008(9)
C58 0.0212(11) 0.0193(10) 0.0195(10) -0.0035(8) -0.0013(8) 0.0037(9)
C59 0.0210(11) 0.0191(10) 0.0194(10) -0.0037(8) 0.0012(8) 0.0020(9)
C60 0.0207(11) 0.0223(11) 0.0226(11) -0.0054(9) -0.0035(9) 0.0014(9)
C61 0.0223(11) 0.0216(11) 0.0236(11) -0.0021(9) 0.0031(9) -0.0041(9)
C62 0.0247(11) 0.0225(11) 0.0206(10) 0.0010(8) 0.0018(9) 0.0019(9)
C63 0.0218(11) 0.0228(11) 0.0197(10) -0.0033(8) -0.0008(9) 0.0009(9)
C64 0.0192(11) 0.0210(10) 0.0193(10) -0.0037(8) 0.0010(8) 0.0022(9)
C65 0.0204(11) 0.0228(10) 0.0167(10) 0.0008(8) -0.0033(8) -0.0003(9)
C66 0.0191(11) 0.0240(11) 0.0184(10) -0.0017(8) -0.0013(8) 0.0017(9)
C67 0.0229(11) 0.0201(10) 0.0260(11) -0.0004(8) -0.0050(9) -0.0003(9)
C68 0.0196(11) 0.0270(11) 0.0249(11) 0.0067(9) -0.0024(9) -0.0027(9)
C69 0.0244(12) 0.0302(12) 0.0260(12) 0.0001(10) 0.0034(10) 0.0015(10)
C70 0.0291(12) 0.0217(11) 0.0248(11) -0.0026(9) 0.0011(10) -0.0009(10)
C71 0.0404(16) 0.0485(17) 0.0354(15) 0.0115(13) -0.0036(12) 0.0009(14)
C72 0.0449(18) 0.080(2) 0.0435(17) 0.0124(17) 0.0035(15) 0.0013(18)
C73 0.063(2) 0.086(3) 0.0395(18) 0.0127(18) 0.0057(16) 0.006(2)
C74 0.074(3) 0.071(2) 0.0426(19) 0.0079(17) -0.0098(18) -0.005(2)
C75 0.0461(19) 0.083(3) 0.055(2) 0.0266(19) -0.0136(16) -0.0162(18)
C76 0.0423(17) 0.066(2) 0.0412(17) 0.0202(15) -0.0005(14) -0.0080(16)
C77 0.0283(13) 0.0336(13) 0.0320(13) 0.0055(10) 0.0061(11) 0.0016(11)
C78 0.071(2) 0.068(2) 0.0334(16) 0.0183(15) 0.0197(16) 0.0275(19)
C79 0.065(2) 0.069(2) 0.0491(19) 0.0081(17) 0.0264(17) 0.0286(19)
C80 0.0314(15) 0.0488(17) 0.0520(18) 0.0012(14) 0.0014(13) 0.0124(13)
C81 0.0398(16) 0.0589(19) 0.0352(15) 0.0014(13) -0.0080(12) 0.0120(15)
C82 0.0337(14) 0.0482(16) 0.0292(13) -0.0015(12) 0.0024(11) 0.0074(12)
C83 0.0268(13) 0.0327(14) 0.0570(18) 0.0172(13) -0.0012(12) -0.0029(11)
C84 0.0358(16) 0.0333(14) 0.0591(19) 0.0021(13) 0.0107(14) -0.0079(12)
C85 0.0507(19) 0.063(2) 0.0484(18) 0.0212(16) 0.0043(15) -0.0227(17)
C86 0.054(2) 0.0327(17) 0.154(4) 0.028(2) -0.033(3) -0.0004(16)
C87 0.0423(15) 0.0272(12) 0.0211(11) 0.0044(9) -0.0075(10) -0.0029(11)
C88 0.0460(18) 0.0571(19) 0.0402(16) 0.0271(14) -0.0132(14) -0.0144(15)
C89 0.0473(18) 0.0408(16) 0.0466(17) 0.0200(13) -0.0173(14) -0.0045(14)
C90 0.123(3) 0.0411(17) 0.0269(15) 0.0030(13) 0.0152(18) 0.013(2)
C91 0.0298(13) 0.0297(12) 0.0235(11) 0.0065(9) -0.0016(10) -0.0037(10)
C92 0.0325(14) 0.0474(16) 0.0231(12) 0.0076(11) -0.0016(10) -0.0051(12)
C93 0.0428(16) 0.0320(13) 0.0380(14) 0.0103(11) 0.0023(13) -0.0025(12)
C94 0.0310(14) 0.0467(16) 0.0281(13) 0.0059(12) 0.0022(11) -0.0045(12)
C95 0.0175(10) 0.0217(10) 0.0164(10) -0.0019(8) 0.0015(8) -0.0010(8)
C96 0.0176(11) 0.0232(11) 0.0159(10) -0.0003(8) 0.0017(8) -0.0028(8)
C97 0.0227(11) 0.0220(11) 0.0211(11) -0.0010(8) 0.0029(9) -0.0009(9)
C98 0.0269(12) 0.0239(11) 0.0229(11) -0.0008(9) 0.0035(9) 0.0006(9)
C99 0.0358(14) 0.0244(12) 0.0282(12) -0.0058(10) 0.0063(11) 0.0011(11)
C100 0.0556(18) 0.0372(14) 0.0188(11) -0.0100(10) 0.0072(12) 0.0044(13)
C101 0.0515(17) 0.0363(14) 0.0169(11) -0.0017(10) 0.0025(11) 0.0049(13)
C102 0.0298(13) 0.0273(12) 0.0190(11) -0.0049(9) 0.0017(9) 0.0008(10)
C103 0.0249(12) 0.0292(12) 0.0179(10) 0.0007(9) -0.0003(9) 0.0009(10)
C104 0.0308(13) 0.0337(13) 0.0185(11) -0.0004(9) 0.0008(9) 0.0037(11)
C105 0.0308(13) 0.0330(13) 0.0173(11) 0.0075(9) 0.0008(9) 0.0058(10)
C106 0.0211(11) 0.0272(12) 0.0230(11) 0.0011(9) -0.0008(9) 0.0027(9)
C107 0.0219(11) 0.0244(11) 0.0184(10) -0.0003(8) 0.0003(8) 0.0011(9)
C108 0.0171(10) 0.0242(11) 0.0202(10) -0.0012(8) -0.0006(8) -0.0009(9)
C109 0.0240(11) 0.0168(10) 0.0170(10) -0.0024(8) 0.0022(8) 0.0001(8)
C110 0.0208(11) 0.0234(11) 0.0203(10) -0.0028(9) 0.0007(8) 0.0009(9)
C111 0.0210(11) 0.0239(11) 0.0239(11) -0.0012(9) 0.0051(9) -0.0039(9)
C112 0.0277(12) 0.0205(10) 0.0179(10) 0.0011(8) 0.0012(9) -0.0005(9)
C113 0.0209(11) 0.0275(11) 0.0247(11) 0.0009(9) -0.0024(9) 0.0011(9)
C114 0.0213(11) 0.0213(10) 0.0218(11) -0.0009(8) 0.0029(9) -0.0028(9)
C115 0.0380(15) 0.0306(13) 0.0428(16) -0.0006(11) 0.0015(12) -0.0061(12)
C116 0.063(2) 0.0311(14) 0.0386(16) 0.0009(12) -0.0040(14) -0.0054(14)
C117 0.095(3) 0.0432(18) 0.0444(18) -0.0050(14) -0.0046(19) -0.018(2)
C118 0.094(3) 0.0402(19) 0.068(2) -0.0180(17) 0.006(2) 0.004(2)
C119 0.076(3) 0.0403(18) 0.084(3) -0.0102(18) -0.005(2) 0.0152(18)
C120 0.054(2) 0.0386(16) 0.063(2) -0.0023(15) -0.0068(17) 0.0054(15)
C121 0.0293(13) 0.0271(12) 0.0246(11) 0.0071(9) 0.0023(10) -0.0037(10)
C122 0.0326(14) 0.0354(14) 0.0383(15) 0.0011(12) 0.0027(11) 0.0005(11)
C123 0.0268(14) 0.0509(18) 0.0510(17) 0.0023(14) -0.0017(13) -0.0001(13)
C124 0.0388(16) 0.0426(15) 0.0354(14) 0.0056(12) -0.0050(12) -0.0133(13)
C125 0.0420(15) 0.0308(13) 0.0266(12) 0.0040(10) 0.0005(11) -0.0054(12)
C126 0.0330(14) 0.0310(13) 0.0307(13) 0.0063(10) -0.0009(11) 0.0013(11)
C127 0.0314(13) 0.0348(14) 0.0292(13) 0.0142(11) -0.0029(11) -0.0068(11)
C128 0.0399(16) 0.0378(15) 0.0431(16) 0.0201(12) -0.0092(13) -0.0069(12)
C129 0.0377(15) 0.0480(16) 0.0293(13) 0.0110(12) 0.0027(11) -0.0045(13)
C130 0.0353(15) 0.0487(17) 0.0388(15) 0.0184(13) -0.0045(12) -0.0132(13)
C131 0.0442(16) 0.0245(12) 0.0350(14) -0.0088(10) 0.0087(12) 0.0046(11)
C132 0.0483(19) 0.0390(16) 0.067(2) -0.0097(15) 0.0163(17) 0.0061(14)
C133 0.060(2) 0.0339(16) 0.073(2) -0.0176(16) -0.0012(18) 0.0043(15)
C134 0.098(3) 0.0292(15) 0.0456(18) -0.0001(13) 0.0123(19) 0.0206(17)
C135 0.0319(13) 0.0231(11) 0.0280(12) 0.0039(9) -0.0021(10) 0.0043(10)
C136 0.0469(17) 0.0304(14) 0.0460(17) 0.0082(12) 0.0018(14) -0.0007(13)
C137 0.0423(16) 0.0330(13) 0.0339(14) 0.0021(11) -0.0079(12) 0.0109(12)
C138 0.0465(16) 0.0270(12) 0.0287(12) -0.0008(10) -0.0052(12) 0.0097(12)
Cl1 0.0515(4) 0.0497(4) 0.0348(4) 0.0044(3) 0.0019(3) -0.0094(3)
Cl2 0.0614(5) 0.0635(5) 0.0321(3) 0.0133(3) -0.0009(3) -0.0015(4)
Cl3 0.0353(4) 0.0481(4) 0.0430(4) -0.0008(3) 0.0097(3) -0.0032(3)
C139 0.028(2) 0.0407(19) 0.0222(16) 0.0042(13) 0.0012(12) -0.0005(15)
C140 0.031(9) 0.058(10) 0.053(9) 0.004(7) 0.004(6) 0.004(7)

loop_
_atom_type_symbol
_atom_type_description
_atom_type_scat_dispersion_real
_atom_type_scat_dispersion_imag
_atom_type_scat_source
C C 0.0033 0.0016 'International Tables Vol C Tables 4.2.6.8 and 6.1.1.4'
H H 0.0000 0.0000 'International Tables Vol C Tables 4.2.6.8 and 6.1.1.4'
O O 0.0106 0.0060 'International Tables Vol C Tables 4.2.6.8 and 6.1.1.4'
Si Si 0.0817 0.0704 'International Tables Vol C Tables 4.2.6.8 and 6.1.1.4'
Cl Cl 0.1484 0.1585 'International Tables Vol C Tables 4.2.6.8 and 6.1.1.4'

loop_
_geom_angle_atom_site_label_1
_geom_angle_atom_site_label_2
_geom_angle_atom_site_label_3
_geom_angle
O2 Si2 C77 110.78(10)
O2 Si2 C71 109.46(12)
C77 Si2 C71 111.50(13)
O2 Si2 C83 102.41(12)
C77 Si2 C83 109.97(12)
C71 Si2 C83 112.37(14)
O3 Si3 C121 109.33(10)
O3 Si3 C115 109.18(12)
C121 Si3 C115 113.45(12)
O3 Si3 C127 102.03(11)
C121 Si3 C127 111.42(11)
C115 Si3 C127 110.81(13)
C68 O2 Si2 135.28(17)
C112 O3 Si3 134.55(16)
C2 C1 C6 118.7(2)
C2 C1 C7 121.82(19)
C6 C1 C7 119.47(19)
C1 C2 C3 121.2(2)
C1 C2 H2 119.4
C3 C2 H2 119.4
C2 C3 C4 119.3(2)
C2 C3 C51 120.54(19)
C4 C3 C51 120.18(19)
C5 C4 C3 120.5(2)
C5 C4 H4 119.7
C3 C4 H4 119.7
C6 C5 C4 118.80(19)
C6 C5 C95 118.48(19)
C4 C5 C95 122.7(2)
C5 C6 C1 121.5(2)
C5 C6 H6 119.2
C1 C6 H6 119.2
C8 C7 C20 120.5(2)
C8 C7 C1 121.04(19)
C20 C7 C1 118.45(19)
C7 C8 C9 120.84(19)
C7 C8 C21 122.4(2)
C9 C8 C21 116.73(19)
C14 C9 C10 119.3(2)
C14 C9 C8 119.5(2)
C10 C9 C8 121.1(2)
C11 C10 C9 122.5(2)
C11 C10 H10 118.7
C9 C10 H10 118.7
C10 C11 C12 117.3(2)
C10 C11 C43 123.8(2)
C12 C11 C43 118.8(2)
C13 C12 C11 121.8(2)
C13 C12 H12 119.1
C11 C12 H12 119.1
C12 C13 C14 121.7(2)
C12 C13 H13 119.2
C14 C13 H13 119.2
C9 C14 C13 117.4(2)
C9 C14 C15 119.7(2)
C13 C14 C15 123.0(2)
C20 C15 C16 117.8(2)
C20 C15 C14 119.76(19)
C16 C15 C14 122.4(2)
C17 C16 C15 121.5(2)
C17 C16 H16 119.2
C15 C16 H16 119.2
C16 C17 C18 121.6(2)
C16 C17 H17 119.2
C18 C17 H17 119.2
C19 C18 C17 117.6(2)
C19 C18 C47 122.6(2)
C17 C18 C47 119.7(2)
C18 C19 C20 122.5(2)
C18 C19 H19 118.8
C20 C19 H19 118.8
C15 C20 C19 118.9(2)
C15 C20 C7 119.7(2)
C19 C20 C7 121.5(2)
C26 C21 C22 118.7(2)
C26 C21 C8 120.91(19)
C22 C21 C8 120.09(19)
C23 C22 C21 120.4(2)
C23 C22 H22 119.8
C21 C22 H22 119.8
C24 C23 C22 120.2(2)
C24 C23 H23 119.9
C22 C23 H23 119.9
C23 C24 C25 120.4(2)
C23 C24 O1B 117.6(4)
C25 C24 O1B 120.2(4)
C23 C24 O1 115.3(3)
C25 C24 O1 124.0(3)
C24 C25 C26 119.3(2)
C24 C25 H25 120.4
C26 C25 H25 120.4
C21 C26 C25 120.9(2)
C21 C26 H26 119.5
C25 C26 H26 119.5
O1 Si1 C39 100.3(3)
O1 Si1 C27 108.5(3)
C39 Si1 C27 112.3(4)
C24 O1 Si1 132.1(3)
C28 C27 C32 120.0
C28 C27 Si1 118.9(4)
C32 C27 Si1 121.0(4)
C27 C28 C29 120.0
C27 C28 H28 120.0
C29 C28 H28 120.0
C28 C29 C30 120.0
C28 C29 H29 120.0
C30 C29 H29 120.0
C31 C30 C29 120.0
C31 C30 H30 120.0
C29 C30 H30 120.0
C30 C31 C32 120.0
C30 C31 H31 120.0
C32 C31 H31 120.0
C31 C32 C27 120.0
C31 C32 H32 120.0
C27 C32 H32 120.0
O1B Si1B C39 104.9(6)
O1B Si1B C27B 110.2(5)
C39 Si1B C27B 109.8(7)
C24 O1B Si1B 132.4(4)
C28B C27B C32B 120.0
C28B C27B Si1B 116.4(7)
C32B C27B Si1B 123.6(7)
C27B C28B C29B 120.0
C27B C28B H28B 120.0
C29B C28B H28B 120.0
C28B C29B C30B 120.0
C28B C29B H29B 120.0
C30B C29B H29B 120.0
C31B C30B C29B 120.0
C31B C30B H30B 120.0
C29B C30B H30B 120.0
C30B C31B C32B 120.0
C30B C31B H31B 120.0
C32B C31B H31B 120.0
C31B C32B C27B 120.0
C31B C32B H32B 120.0
C27B C32B H32B 120.0
C34 C33 C38 120.0
C33 C34 C35 120.0
C33 C34 H34 120.0
C35 C34 H34 120.0
C36 C35 C34 120.0
C36 C35 H35 120.0
C34 C35 H35 120.0
C35 C36 C37 120.0
C35 C36 H36 120.0
C37 C36 H36 120.0
C38 C37 C36 120.0
C38 C37 H37 120.0
C36 C37 H37 120.0
C37 C38 C33 120.0
C37 C38 H38 120.0
C33 C38 H38 120.0
C34B C33B C38B 120.0
C33B C34B C35B 120.0
C33B C34B H34B 120.0
C35B C34B H34B 120.0
C36B C35B C34B 120.0
C36B C35B H35B 120.0
C34B C35B H35B 120.0
C37B C36B C35B 120.0
C37B C36B H36B 120.0
C35B C36B H36B 120.0
C36B C37B C38B 120.0
C36B C37B H37B 120.0
C38B C37B H37B 120.0
C37B C38B C33B 120.0
C37B C38B H38B 120.0
C33B C38B H38B 120.0
C42 C39 C40 108.9(3)
C42 C39 C41 109.0(3)
C40 C39 C41 109.7(3)
C42 C39 Si1B 105.2(3)
C40 C39 Si1B 112.8(4)
C41 C39 Si1B 111.1(3)
C42 C39 Si1 112.3(3)
C40 C39 Si1 107.3(3)
C41 C39 Si1 109.6(2)
C39 C40 H40A 109.5
C39 C40 H40B 109.5
H40A C40 H40B 109.5
C39 C40 H40C 109.5
H40A C40 H40C 109.5
H40B C40 H40C 109.5
C39 C41 H41A 109.5
C39 C41 H41B 109.5
H41A C41 H41B 109.5
C39 C41 H41C 109.5
H41A C41 H41C 109.5
H41B C41 H41C 109.5
C39 C42 H42A 109.5
C39 C42 H42B 109.5
H42A C42 H42B 109.5
C39 C42 H42C 109.5
H42A C42 H42C 109.5
H42B C42 H42C 109.5
C45 C43 C11 109.1(2)
C45 C43 C44 108.7(2)
C11 C43 C44 112.6(2)
C45 C43 C46 108.6(2)
C11 C43 C46 109.22(19)
C44 C43 C46 108.5(2)
C43 C44 H44A 109.5
C43 C44 H44B 109.5
H44A C44 H44B 109.5
C43 C44 H44C 109.5
H44A C44 H44C 109.5
H44B C44 H44C 109.5
C43 C45 H45A 109.5
C43 C45 H45B 109.5
H45A C45 H45B 109.5
C43 C45 H45C 109.5
H45A C45 H45C 109.5
H45B C45 H45C 109.5
C43 C46 H46A 109.5
C43 C46 H46B 109.5
H46A C46 H46B 109.5
C43 C46 H46C 109.5
H46A C46 H46C 109.5
H46B C46 H46C 109.5
C48 C47 C49 108.6(2)
C48 C47 C18 112.35(19)
C49 C47 C18 108.3(2)
C48 C47 C50 108.3(2)
C49 C47 C50 109.3(2)
C18 C47 C50 110.0(2)
C47 C48 H48A 109.5
C47 C48 H48B 109.5
H48A C48 H48B 109.5
C47 C48 H48C 109.5
H48A C48 H48C 109.5
H48B C48 H48C 109.5
C47 C49 H49A 109.5
C47 C49 H49B 109.5
H49A C49 H49B 109.5
C47 C49 H49C 109.5
H49A C49 H49C 109.5
H49B C49 H49C 109.5
C47 C50 H50A 109.5
C47 C50 H50B 109.5
H50A C50 H50B 109.5
C47 C50 H50C 109.5
H50A C50 H50C 109.5
H50B C50 H50C 109.5
C52 C51 C64 120.3(2)
C52 C51 C3 120.5(2)
C64 C51 C3 119.20(19)
C51 C52 C53 120.7(2)
C51 C52 C65 122.6(2)
C53 C52 C65 116.62(19)
C58 C53 C54 119.3(2)
C58 C53 C52 119.86(19)
C54 C53 C52 120.7(2)
C55 C54 C53 122.4(2)
C55 C54 H54 118.8
C53 C54 H54 118.8
C54 C55 C56 117.5(2)
C54 C55 C87 122.5(2)
C56 C55 C87 120.0(2)
C57 C56 C55 121.5(2)
C57 C56 H56 119.2
C55 C56 H56 119.2
C56 C57 C58 121.5(2)
C56 C57 H57 119.3
C58 C57 H57 119.3
C53 C58 C57 117.8(2)
C53 C58 C59 119.4(2)
C57 C58 C59 122.7(2)
C60 C59 C64 117.6(2)
C60 C59 C58 122.4(2)
C64 C59 C58 120.0(2)
C61 C60 C59 121.7(2)
C61 C60 H60 119.2
C59 C60 H60 119.2
C60 C61 C62 121.4(2)
C60 C61 H61 119.3
C62 C61 H61 119.3
C63 C62 C61 117.7(2)
C63 C62 C91 123.8(2)
C61 C62 C91 118.4(2)
C62 C63 C64 122.2(2)
C62 C63 H63 118.9
C64 C63 H63 118.9
C59 C64 C63 119.3(2)
C59 C64 C51 119.3(2)
C63 C64 C51 121.3(2)
C66 C65 C70 118.0(2)
C66 C65 C52 121.0(2)
C70 C65 C52 120.7(2)
C67 C66 C65 121.0(2)
C67 C66 H66 119.5
C65 C66 H66 119.5
C66 C67 C68 120.1(2)
C66 C67 H67 120.0
C68 C67 H67 120.0
O2 C68 C69 123.7(2)
O2 C68 C67 116.5(2)
C69 C68 C67 119.8(2)
C68 C69 C70 119.5(2)
C68 C69 H69 120.3
C70 C69 H69 120.3
C69 C70 C65 121.5(2)
C69 C70 H70 119.2
C65 C70 H70 119.2
C76 C71 C72 116.6(3)
C76 C71 Si2 120.7(2)
C72 C71 Si2 122.6(2)
C73 C72 C71 122.0(3)
C73 C72 H72 119.0
C71 C72 H72 119.0
C74 C73 C72 119.6(3)
C74 C73 H73 120.2
C72 C73 H73 120.2
C75 C74 C73 120.3(3)
C75 C74 H74 119.9
C73 C74 H74 119.9
C74 C75 C76 120.0(3)
C74 C75 H75 120.0
C76 C75 H75 120.0
C71 C76 C75 121.4(3)
C71 C76 H76 119.3
C75 C76 H76 119.3
C78 C77 C82 116.8(3)
C78 C77 Si2 122.8(2)
C82 C77 Si2 120.3(2)
C79 C78 C77 122.0(3)
C79 C78 H78 119.0
C77 C78 H78 119.0
C80 C79 C78 119.8(3)
C80 C79 H79 120.1
C78 C79 H79 120.1
C81 C80 C79 119.5(3)
C81 C80 H80 120.2
C79 C80 H80 120.2
C80 C81 C82 120.3(3)
C80 C81 H81 119.8
C82 C81 H81 119.8
C81 C82 C77 121.6(3)
C81 C82 H82 119.2
C77 C82 H82 119.2
C86 C83 C84 108.8(3)
C86 C83 C85 109.8(3)
C84 C83 C85 108.4(2)
C86 C83 Si2 109.2(2)
C84 C83 Si2 110.28(19)
C85 C83 Si2 110.5(2)
C83 C84 H84A 109.5
C83 C84 H84B 109.5
H84A C84 H84B 109.5
C83 C84 H84C 109.5
H84A C84 H84C 109.5
H84B C84 H84C 109.5
C83 C85 H85A 109.5
C83 C85 H85B 109.5
H85A C85 H85B 109.5
C83 C85 H85C 109.5
H85A C85 H85C 109.5
H85B C85 H85C 109.5
C83 C86 H86A 109.5
C83 C86 H86B 109.5
H86A C86 H86B 109.5
C83 C86 H86C 109.5
H86A C86 H86C 109.5
H86B C86 H86C 109.5
C88 C87 C89 107.6(2)
C88 C87 C90 110.4(3)
C89 C87 C90 108.7(3)
C88 C87 C55 111.7(2)
C89 C87 C55 110.3(2)
C90 C87 C55 108.1(2)
C87 C88 H88A 109.5
C87 C88 H88B 109.5
H88A C88 H88B 109.5
C87 C88 H88C 109.5
H88A C88 H88C 109.5
H88B C88 H88C 109.5
C87 C89 H89A 109.5
C87 C89 H89B 109.5
H89A C89 H89B 109.5
C87 C89 H89C 109.5
H89A C89 H89C 109.5
H89B C89 H89C 109.5
C87 C90 H90A 109.5
C87 C90 H90B 109.5
H90A C90 H90B 109.5
C87 C90 H90C 109.5
H90A C90 H90C 109.5
H90B C90 H90C 109.5
C94 C91 C93 109.4(2)
C94 C91 C92 109.0(2)
C93 C91 C92 108.0(2)
C94 C91 C62 108.8(2)
C93 C91 C62 109.6(2)
C92 C91 C62 112.1(2)
C91 C92 H92A 109.5
C91 C92 H92B 109.5
H92A C92 H92B 109.5
C91 C92 H92C 109.5
H92A C92 H92C 109.5
H92B C92 H92C 109.5
C91 C93 H93A 109.5
C91 C93 H93B 109.5
H93A C93 H93B 109.5
C91 C93 H93C 109.5
H93A C93 H93C 109.5
H93B C93 H93C 109.5
C91 C94 H94A 109.5
C91 C94 H94B 109.5
H94A C94 H94B 109.5
C91 C94 H94C 109.5
H94A C94 H94C 109.5
H94B C94 H94C 109.5
C96 C95 C108 119.97(19)
C96 C95 C5 120.95(19)
C108 C95 C5 119.05(19)
C95 C96 C97 121.2(2)
C95 C96 C109 120.66(19)
C97 C96 C109 118.06(19)
C102 C97 C98 119.4(2)
C102 C97 C96 119.6(2)
C98 C97 C96 121.0(2)
C99 C98 C97 122.3(2)
C99 C98 H98 118.9
C97 C98 H98 118.9
C98 C99 C100 117.3(2)
C98 C99 C131 122.8(2)
C100 C99 C131 119.8(2)
C101 C100 C99 121.7(2)
C101 C100 H100 119.1
C99 C100 H100 119.1
C100 C101 C102 121.8(2)
C100 C101 H101 119.1
C102 C101 H101 119.1
C97 C102 C101 117.5(2)
C97 C102 C103 119.5(2)
C101 C102 C103 123.0(2)
C108 C103 C104 118.2(2)
C108 C103 C102 119.8(2)
C104 C103 C102 122.0(2)
C105 C104 C103 121.2(2)
C105 C104 H104 119.4
C103 C104 H104 119.4
C104 C105 C106 121.6(2)
C104 C105 H105 119.2
C106 C105 H105 119.2
C107 C106 C105 117.6(2)
C107 C106 C135 123.4(2)
C105 C106 C135 119.0(2)
C106 C107 C108 122.5(2)
C106 C107 H107 118.8
C108 C107 H107 118.8
C103 C108 C107 119.0(2)
C103 C108 C95 119.8(2)
C107 C108 C95 121.24(19)
C114 C109 C110 118.3(2)
C114 C109 C96 121.8(2)
C110 C109 C96 119.8(2)
C111 C110 C109 120.6(2)
C111 C110 H110 119.7
C109 C110 H110 119.7
C110 C111 C112 120.6(2)
C110 C111 H111 119.7
C112 C111 H111 119.7
O3 C112 C111 116.7(2)
O3 C112 C113 123.3(2)
C111 C112 C113 120.0(2)
C114 C113 C112 119.1(2)
C114 C113 H113 120.5
C112 C113 H113 120.5
C113 C114 C109 121.4(2)
C113 C114 H114 119.3
C109 C114 H114 119.3
C116 C115 C120 117.3(3)
C116 C115 Si3 120.9(2)
C120 C115 Si3 121.6(2)
C115 C116 C117 121.7(3)
C115 C116 H116 119.1
C117 C116 H116 119.1
C118 C117 C116 119.5(3)
C118 C117 H117 120.3
C116 C117 H117 120.3
C119 C118 C117 120.3(3)
C119 C118 H118 119.9
C117 C118 H118 119.9
C118 C119 C120 120.3(4)
C118 C119 H119 119.8
C120 C119 H119 119.8
C119 C120 C115 120.9(3)
C119 C120 H120 119.6
C115 C120 H120 119.6
C122 C121 C126 116.9(2)
C122 C121 Si3 123.9(2)
C126 C121 Si3 119.0(2)
C123 C122 C121 121.1(3)
C123 C122 H122 119.4
C121 C122 H122 119.4
C124 C123 C122 120.8(3)
C124 C123 H123 119.6
C122 C123 H123 119.6
C123 C124 C125 119.6(3)
C123 C124 H124 120.2
C125 C124 H124 120.2
C124 C125 C126 119.7(3)
C124 C125 H125 120.1
C126 C125 H125 120.1
C125 C126 C121 121.9(3)
C125 C126 H126 119.1
C121 C126 H126 119.1
C130 C127 C128 109.5(2)
C130 C127 C129 109.4(2)
C128 C127 C129 108.3(2)
C130 C127 Si3 108.08(18)
C128 C127 Si3 110.5(2)
C129 C127 Si3 111.15(18)
C127 C128 H12A 109.5
C127 C128 H12B 109.5
H12A C128 H12B 109.5
C127 C128 H12C 109.5
H12A C128 H12C 109.5
H12B C128 H12C 109.5
C127 C129 H12D 109.5
C127 C129 H12E 109.5
H12D C129 H12E 109.5
C127 C129 H12F 109.5
H12D C129 H12F 109.5
H12E C129 H12F 109.5
C127 C130 H13A 109.5
C127 C130 H13B 109.5
H13A C130 H13B 109.5
C127 C130 H13C 109.5
H13A C130 H13C 109.5
H13B C130 H13C 109.5
C134 C131 C133 108.9(3)
C134 C131 C99 112.3(2)
C133 C131 C99 109.4(2)
C134 C131 C132 108.9(3)
C133 C131 C132 108.7(2)
C99 C131 C132 108.6(2)
C131 C132 H13D 109.5
C131 C132 H13E 109.5
H13D C132 H13E 109.5
C131 C132 H13F 109.5
H13D C132 H13F 109.5
H13E C132 H13F 109.5
C131 C133 H13G 109.5
C131 C133 H13H 109.5
H13G C133 H13H 109.5
C131 C133 H13I 109.5
H13G C133 H13I 109.5
H13H C133 H13I 109.5
C131 C134 H13J 109.5
C131 C134 H13K 109.5
H13J C134 H13K 109.5
C131 C134 H13L 109.5
H13J C134 H13L 109.5
H13K C134 H13L 109.5
C138 C135 C106 112.27(19)
C138 C135 C136 108.5(2)
C106 C135 C136 109.1(2)
C138 C135 C137 108.3(2)
C106 C135 C137 109.7(2)
C136 C135 C137 108.9(2)
C135 C136 H13M 109.5
C135 C136 H13N 109.5
H13M C136 H13N 109.5
C135 C136 H13O 109.5
H13M C136 H13O 109.5
H13N C136 H13O 109.5
C135 C137 H13P 109.5
C135 C137 H13Q 109.5
H13P C137 H13Q 109.5
C135 C137 H13R 109.5
H13P C137 H13R 109.5
H13Q C137 H13R 109.5
C135 C138 H13S 109.5
C135 C138 H13T 109.5
H13S C138 H13T 109.5
C135 C138 H13U 109.5
H13S C138 H13U 109.5
H13T C138 H13U 109.5
Cl2 C139 Cl3 110.11(13)
Cl2 C139 Cl1 110.87(13)
Cl3 C139 Cl1 111.51(13)
Cl2 C139 H139 108.1
Cl3 C139 H139 108.1
Cl1 C139 H139 108.1
Cl2 C140 Cl1 111.00(19)
Cl2 C140 Cl3 110.21(19)
Cl1 C140 Cl3 111.6(2)
Cl2 C140 H140 107.9
Cl1 C140 H140 107.9
Cl3 C140 H140 107.9

loop_
_geom_bond_atom_site_label_1
_geom_bond_atom_site_label_2
_geom_bond_distance
Si2 O2 1.6588(19)
Si2 C77 1.876(3)
Si2 C71 1.883(3)
Si2 C83 1.887(3)
Si3 O3 1.6590(18)
Si3 C121 1.873(3)
Si3 C115 1.876(3)
Si3 C127 1.884(3)
O2 C68 1.373(3)
O3 C112 1.375(3)
C1 C2 1.391(3)
C1 C6 1.399(3)
C1 C7 1.502(3)
C2 C3 1.396(3)
C2 H2 0.9500
C3 C4 1.403(3)
C3 C51 1.508(3)
C4 C5 1.400(3)
C4 H4 0.9500
C5 C6 1.396(3)
C5 C95 1.500(3)
C6 H6 0.9500
C7 C8 1.366(3)
C7 C20 1.456(3)
C8 C9 1.456(3)
C8 C21 1.500(3)
C9 C14 1.416(3)
C9 C10 1.425(3)
C10 C11 1.375(3)
C10 H10 0.9500
C11 C12 1.415(3)
C11 C43 1.533(3)
C12 C13 1.367(3)
C12 H12 0.9500
C13 C14 1.419(3)
C13 H13 0.9500
C14 C15 1.448(3)
C15 C20 1.416(3)
C15 C16 1.420(3)
C16 C17 1.371(3)
C16 H16 0.9500
C17 C18 1.409(4)
C17 H17 0.9500
C18 C19 1.380(3)
C18 C47 1.540(3)
C19 C20 1.427(3)
C19 H19 0.9500
C21 C26 1.397(3)
C21 C22 1.400(3)
C22 C23 1.390(3)
C22 H22 0.9500
C23 C24 1.387(3)
C23 H23 0.9500
C24 C25 1.388(3)
C24 O1B 1.395(4)
C24 O1 1.396(3)
C25 C26 1.400(3)
C25 H25 0.9500
C26 H26 0.9500
Si1 O1 1.660(3)
Si1 C39 1.911(7)
Si1 C27 1.912(3)
C27 C28 1.3900
C27 C32 1.3900
C28 C29 1.3900
C28 H28 0.9500
C29 C30 1.3900
C29 H29 0.9500
C30 C31 1.3900
C30 H30 0.9500
C31 C32 1.3900
C31 H31 0.9500
C32 H32 0.9500
Si1B O1B 1.659(3)
Si1B C39 1.849(13)
Si1B C27B 1.910(4)
C27B C28B 1.3900
C27B C32B 1.3900
C28B C29B 1.3900
C28B H28B 0.9500
C29B C30B 1.3900
C29B H29B 0.9500
C30B C31B 1.3900
C30B H30B 0.9500
C31B C32B 1.3900
C31B H31B 0.9500
C32B H32B 0.9500
C33 C34 1.3900
C33 C38 1.3900
C34 C35 1.3900
C34 H34 0.9500
C35 C36 1.3900
C35 H35 0.9500
C36 C37 1.3900
C36 H36 0.9500
C37 C38 1.3900
C37 H37 0.9500
C38 H38 0.9500
C33B C34B 1.3900
C33B C38B 1.3900
C34B C35B 1.3900
C34B H34B 0.9500
C35B C36B 1.3900
C35B H35B 0.9500
C36B C37B 1.3900
C36B H36B 0.9500
C37B C38B 1.3900
C37B H37B 0.9500
C38B H38B 0.9500
C39 C42 1.529(5)
C39 C40 1.539(5)
C39 C41 1.541(4)
C40 H40A 0.9800
C40 H40B 0.9800
C40 H40C 0.9800
C41 H41A 0.9800
C41 H41B 0.9800
C41 H41C 0.9800
C42 H42A 0.9800
C42 H42B 0.9800
C42 H42C 0.9800
C43 C45 1.532(3)
C43 C44 1.541(3)
C43 C46 1.543(4)
C44 H44A 0.9800
C44 H44B 0.9800
C44 H44C 0.9800
C45 H45A 0.9800
C45 H45B 0.9800
C45 H45C 0.9800
C46 H46A 0.9800
C46 H46B 0.9800
C46 H46C 0.9800
C47 C48 1.529(4)
C47 C49 1.539(3)
C47 C50 1.541(4)
C48 H48A 0.9800
C48 H48B 0.9800
C48 H48C 0.9800
C49 H49A 0.9800
C49 H49B 0.9800
C49 H49C 0.9800
C50 H50A 0.9800
C50 H50B 0.9800
C50 H50C 0.9800
C51 C52 1.373(3)
C51 C64 1.458(3)
C52 C53 1.452(3)
C52 C65 1.497(3)
C53 C58 1.411(3)
C53 C54 1.426(3)
C54 C55 1.379(3)
C54 H54 0.9500
C55 C56 1.414(3)
C55 C87 1.537(3)
C56 C57 1.377(3)
C56 H56 0.9500
C57 C58 1.417(3)
C57 H57 0.9500
C58 C59 1.448(3)
C59 C60 1.413(3)
C59 C64 1.421(3)
C60 C61 1.379(3)
C60 H60 0.9500
C61 C62 1.411(3)
C61 H61 0.9500
C62 C63 1.384(3)
C62 C91 1.539(3)
C63 C64 1.421(3)
C63 H63 0.9500
C65 C66 1.391(3)
C65 C70 1.400(3)
C66 C67 1.389(3)
C66 H66 0.9500
C67 C68 1.398(3)
C67 H67 0.9500
C68 C69 1.384(3)
C69 C70 1.392(3)
C69 H69 0.9500
C70 H70 0.9500
C71 C76 1.390(4)
C71 C72 1.411(4)
C72 C73 1.385(5)
C72 H72 0.9500
C73 C74 1.377(6)
C73 H73 0.9500
C74 C75 1.375(5)
C74 H74 0.9500
C75 C76 1.402(5)
C75 H75 0.9500
C76 H76 0.9500
C77 C78 1.389(4)
C77 C82 1.389(4)
C78 C79 1.388(5)
C78 H78 0.9500
C79 C80 1.376(5)
C79 H79 0.9500
C80 C81 1.373(4)
C80 H80 0.9500
C81 C82 1.388(4)
C81 H81 0.9500
C82 H82 0.9500
C83 C86 1.533(4)
C83 C84 1.537(5)
C83 C85 1.537(4)
C84 H84A 0.9800
C84 H84B 0.9800
C84 H84C 0.9800
C85 H85A 0.9800
C85 H85B 0.9800
C85 H85C 0.9800
C86 H86A 0.9800
C86 H86B 0.9800
C86 H86C 0.9800
C87 C88 1.524(4)
C87 C89 1.529(4)
C87 C90 1.536(4)
C88 H88A 0.9800
C88 H88B 0.9800
C88 H88C 0.9800
C89 H89A 0.9800
C89 H89B 0.9800
C89 H89C 0.9800
C90 H90A 0.9800
C90 H90B 0.9800
C90 H90C 0.9800
C91 C94 1.536(4)
C91 C93 1.538(4)
C91 C92 1.539(4)
C92 H92A 0.9800
C92 H92B 0.9800
C92 H92C 0.9800
C93 H93A 0.9800
C93 H93B 0.9800
C93 H93C 0.9800
C94 H94A 0.9800
C94 H94B 0.9800
C94 H94C 0.9800
C95 C96 1.367(3)
C95 C108 1.459(3)
C96 C97 1.456(3)
C96 C109 1.499(3)
C97 C102 1.408(3)
C97 C98 1.422(3)
C98 C99 1.377(3)
C98 H98 0.9500
C99 C100 1.409(4)
C99 C131 1.537(3)
C100 C101 1.363(4)
C100 H100 0.9500
C101 C102 1.415(3)
C101 H101 0.9500
C102 C103 1.455(3)
C103 C108 1.411(3)
C103 C104 1.421(3)
C104 C105 1.374(4)
C104 H104 0.9500
C105 C106 1.414(3)
C105 H105 0.9500
C106 C107 1.377(3)
C106 C135 1.538(3)
C107 C108 1.427(3)
C107 H107 0.9500
C109 C114 1.398(3)
C109 C110 1.398(3)
C110 C111 1.381(3)
C110 H110 0.9500
C111 C112 1.386(3)
C111 H111 0.9500
C112 C113 1.397(3)
C113 C114 1.390(3)
C113 H113 0.9500
C114 H114 0.9500
C115 C116 1.398(4)
C115 C120 1.426(4)
C116 C117 1.401(5)
C116 H116 0.9500
C117 C118 1.393(6)
C117 H117 0.9500
C118 C119 1.385(6)
C118 H118 0.9500
C119 C120 1.390(5)
C119 H119 0.9500
C120 H120 0.9500
C121 C122 1.395(4)
C121 C126 1.410(4)
C122 C123 1.391(4)
C122 H122 0.9500
C123 C124 1.381(4)
C123 H123 0.9500
C124 C125 1.384(4)
C124 H124 0.9500
C125 C126 1.388(4)
C125 H125 0.9500
C126 H126 0.9500
C127 C130 1.539(4)
C127 C128 1.545(4)
C127 C129 1.547(4)
C128 H12A 0.9800
C128 H12B 0.9800
C128 H12C 0.9800
C129 H12D 0.9800
C129 H12E 0.9800
C129 H12F 0.9800
C130 H13A 0.9800
C130 H13B 0.9800
C130 H13C 0.9800
C131 C134 1.524(4)
C131 C133 1.534(4)
C131 C132 1.538(4)
C132 H13D 0.9800
C132 H13E 0.9800
C132 H13F 0.9800
C133 H13G 0.9800
C133 H13H 0.9800
C133 H13I 0.9800
C134 H13J 0.9800
C134 H13K 0.9800
C134 H13L 0.9800
C135 C138 1.535(3)
C135 C136 1.542(4)
C135 C137 1.547(4)
C136 H13M 0.9800
C136 H13N 0.9800
C136 H13O 0.9800
C137 H13P 0.9800
C137 H13Q 0.9800
C137 H13R 0.9800
C138 H13S 0.9800
C138 H13T 0.9800
C138 H13U 0.9800
Cl1 C140 1.760(3)
Cl1 C139 1.7617(19)
Cl2 C140 1.758(2)
Cl2 C139 1.7590(18)
Cl3 C140 1.760(2)
Cl3 C139 1.7614(19)
C139 H139 1.0000
C140 H140 1.0000

loop_
_geom_torsion_atom_site_label_1
_geom_torsion_atom_site_label_2
_geom_torsion_atom_site_label_3
_geom_torsion_atom_site_label_4
_geom_torsion
C77 Si2 O2 C68 -60.4(3)
C71 Si2 O2 C68 63.0(3)
C83 Si2 O2 C68 -177.6(2)
C121 Si3 O3 C112 -71.6(2)
C115 Si3 O3 C112 53.0(2)
C127 Si3 O3 C112 170.3(2)
C6 C1 C2 C3 -0.5(3)
C7 C1 C2 C3 177.81(19)
C1 C2 C3 C4 -0.7(3)
C1 C2 C3 C51 -179.88(19)
C2 C3 C4 C5 1.0(3)
C51 C3 C4 C5 -179.83(19)
C3 C4 C5 C6 -0.1(3)
C3 C4 C5 C95 -179.4(2)
C4 C5 C6 C1 -1.1(3)
C95 C5 C6 C1 178.21(19)
C2 C1 C6 C5 1.4(3)
C7 C1 C6 C5 -176.94(19)
C2 C1 C7 C8 118.1(2)
C6 C1 C7 C8 -63.6(3)
C2 C1 C7 C20 -63.1(3)
C6 C1 C7 C20 115.2(2)
C20 C7 C8 C9 2.1(3)
C1 C7 C8 C9 -179.20(19)
C20 C7 C8 C21 178.89(19)
C1 C7 C8 C21 -2.4(3)
C7 C8 C9 C14 -2.2(3)
C21 C8 C9 C14 -179.24(19)
C7 C8 C9 C10 175.2(2)
C21 C8 C9 C10 -1.8(3)
C14 C9 C10 C11 -1.5(3)
C8 C9 C10 C11 -178.9(2)
C9 C10 C11 C12 -0.3(3)
C9 C10 C11 C43 176.8(2)
C10 C11 C12 C13 1.5(3)
C43 C11 C12 C13 -175.8(2)
C11 C12 C13 C14 -0.9(4)
C10 C9 C14 C13 2.1(3)
C8 C9 C14 C13 179.59(19)
C10 C9 C14 C15 -176.86(19)
C8 C9 C14 C15 0.7(3)
C12 C13 C14 C9 -1.0(3)
C12 C13 C14 C15 177.9(2)
C9 C14 C15 C20 1.0(3)
C13 C14 C15 C20 -177.8(2)
C9 C14 C15 C16 179.7(2)
C13 C14 C15 C16 0.8(3)
C20 C15 C16 C17 1.6(3)
C14 C15 C16 C17 -177.1(2)
C15 C16 C17 C18 -1.2(4)
C16 C17 C18 C19 -1.1(3)
C16 C17 C18 C47 176.6(2)
C17 C18 C19 C20 3.1(3)
C47 C18 C19 C20 -174.6(2)
C16 C15 C20 C19 0.3(3)
C14 C15 C20 C19 178.98(19)
C16 C15 C20 C7 -180.0(2)
C14 C15 C20 C7 -1.2(3)
C18 C19 C20 C15 -2.7(3)
C18 C19 C20 C7 177.6(2)
C8 C7 C20 C15 -0.3(3)
C1 C7 C20 C15 -179.08(19)
C8 C7 C20 C19 179.5(2)
C1 C7 C20 C19 0.7(3)
C7 C8 C21 C26 117.1(2)
C9 C8 C21 C26 -65.9(3)
C7 C8 C21 C22 -69.0(3)
C9 C8 C21 C22 107.9(2)
C26 C21 C22 C23 2.0(3)
C8 C21 C22 C23 -172.0(2)
C21 C22 C23 C24 -1.5(4)
C22 C23 C24 C25 -0.5(4)
C22 C23 C24 O1B -165.3(5)
C22 C23 C24 O1 173.3(4)
C23 C24 C25 C26 1.9(4)
O1B C24 C25 C26 166.3(5)
O1 C24 C25 C26 -171.4(4)
C22 C21 C26 C25 -0.6(3)
C8 C21 C26 C25 173.3(2)
C24 C25 C26 C21 -1.3(4)
C23 C24 O1 Si1 -177.0(5)
C25 C24 O1 Si1 -3.4(8)
C39 Si1 O1 C24 -166.6(6)
C27 Si1 O1 C24 75.5(8)
C32 C27 C28 C29 0.0
Si1 C27 C28 C29 178.3(5)
C27 C28 C29 C30 0.0
C28 C29 C30 C31 0.0
C29 C30 C31 C32 0.0
C30 C31 C32 C27 0.0
C28 C27 C32 C31 0.0
Si1 C27 C32 C31 -178.2(5)
C23 C24 O1B Si1B -157.6(9)
C25 C24 O1B Si1B 37.5(13)
C39 Si1B O1B C24 154.0(9)
C27B Si1B O1B C24 35.9(15)
C32B C27B C28B C29B 0.0
Si1B C27B C28B C29B 178.4(9)
C27B C28B C29B C30B 0.0
C28B C29B C30B C31B 0.0
C29B C30B C31B C32B 0.0
C30B C31B C32B C27B 0.0
C28B C27B C32B C31B 0.0
Si1B C27B C32B C31B -178.3(9)
C38 C33 C34 C35 0.0
C33 C34 C35 C36 0.0
C34 C35 C36 C37 0.0
C35 C36 C37 C38 0.0
C36 C37 C38 C33 0.0
C34 C33 C38 C37 0.0
C38B C33B C34B C35B 0.0
C33B C34B C35B C36B 0.0
C34B C35B C36B C37B 0.0
C35B C36B C37B C38B 0.0
C36B C37B C38B C33B 0.0
C34B C33B C38B C37B 0.0
O1B Si1B C39 C42 57.9(7)
C27B Si1B C39 C42 176.3(5)
O1B Si1B C39 C40 -60.7(7)
C27B Si1B C39 C40 57.8(6)
O1B Si1B C39 C41 175.7(5)
C27B Si1B C39 C41 -65.9(7)
C10 C11 C43 C45 -115.9(2)
C12 C11 C43 C45 61.2(3)
C10 C11 C43 C44 4.9(3)
C12 C11 C43 C44 -178.0(2)
C10 C11 C43 C46 125.5(2)
C12 C11 C43 C46 -57.4(3)
C19 C18 C47 C48 -0.5(3)
C17 C18 C47 C48 -178.1(2)
C19 C18 C47 C49 119.4(2)
C17 C18 C47 C49 -58.2(3)
C19 C18 C47 C50 -121.2(2)
C17 C18 C47 C50 61.2(3)
C2 C3 C51 C52 -63.1(3)
C4 C3 C51 C52 117.7(2)
C2 C3 C51 C64 115.1(2)
C4 C3 C51 C64 -64.1(3)
C64 C51 C52 C53 6.6(3)
C3 C51 C52 C53 -175.31(19)
C64 C51 C52 C65 -175.8(2)
C3 C51 C52 C65 2.3(3)
C51 C52 C53 C58 -4.7(3)
C65 C52 C53 C58 177.50(19)
C51 C52 C53 C54 172.5(2)
C65 C52 C53 C54 -5.3(3)
C58 C53 C54 C55 0.2(3)
C52 C53 C54 C55 -177.1(2)
C53 C54 C55 C56 -0.6(3)
C53 C54 C55 C87 -179.7(2)
C54 C55 C56 C57 0.3(3)
C87 C55 C56 C57 179.4(2)
C55 C56 C57 C58 0.3(4)
C54 C53 C58 C57 0.5(3)
C52 C53 C58 C57 177.7(2)
C54 C53 C58 C59 -178.8(2)
C52 C53 C58 C59 -1.5(3)
C56 C57 C58 C53 -0.7(3)
C56 C57 C58 C59 178.5(2)
C53 C58 C59 C60 -174.2(2)
C57 C58 C59 C60 6.6(3)
C53 C58 C59 C64 5.7(3)
C57 C58 C59 C64 -173.5(2)
C64 C59 C60 C61 0.3(3)
C58 C59 C60 C61 -179.8(2)
C59 C60 C61 C62 1.2(3)
C60 C61 C62 C63 -2.2(3)
C60 C61 C62 C91 177.1(2)
C61 C62 C63 C64 1.7(3)
C91 C62 C63 C64 -177.5(2)
C60 C59 C64 C63 -0.8(3)
C58 C59 C64 C63 179.31(19)
C60 C59 C64 C51 176.00(19)
C58 C59 C64 C51 -3.9(3)
C62 C63 C64 C59 -0.2(3)
C62 C63 C64 C51 -176.9(2)
C52 C51 C64 C59 -2.3(3)
C3 C51 C64 C59 179.60(19)
C52 C51 C64 C63 174.4(2)
C3 C51 C64 C63 -3.7(3)
C51 C52 C65 C66 -79.6(3)
C53 C52 C65 C66 98.2(2)
C51 C52 C65 C70 106.1(3)
C53 C52 C65 C70 -76.2(3)
C70 C65 C66 C67 0.6(3)
C52 C65 C66 C67 -173.9(2)
C65 C66 C67 C68 -0.6(3)
Si2 O2 C68 C69 13.5(4)
Si2 O2 C68 C67 -167.82(18)
C66 C67 C68 O2 -179.3(2)
C66 C67 C68 C69 -0.6(3)
O2 C68 C69 C70 -179.6(2)
C67 C68 C69 C70 1.8(4)
C68 C69 C70 C65 -1.8(4)
C66 C65 C70 C69 0.7(3)
C52 C65 C70 C69 175.1(2)
O2 Si2 C71 C76 -3.7(3)
C77 Si2 C71 C76 119.3(3)
C83 Si2 C71 C76 -116.8(3)
O2 Si2 C71 C72 174.3(3)
C77 Si2 C71 C72 -62.8(3)
C83 Si2 C71 C72 61.2(3)
C76 C71 C72 C73 -2.0(6)
Si2 C71 C72 C73 180.0(3)
C71 C72 C73 C74 -0.8(6)
C72 C73 C74 C75 2.3(7)
C73 C74 C75 C76 -1.0(6)
C72 C71 C76 C75 3.3(5)
Si2 C71 C76 C75 -178.6(3)
C74 C75 C76 C71 -1.9(6)
O2 Si2 C77 C78 154.9(3)
C71 Si2 C77 C78 32.7(3)
C83 Si2 C77 C78 -92.6(3)
O2 Si2 C77 C82 -30.2(3)
C71 Si2 C77 C82 -152.4(2)
C83 Si2 C77 C82 82.3(3)
C82 C77 C78 C79 -0.4(6)
Si2 C77 C78 C79 174.7(3)
C77 C78 C79 C80 0.9(6)
C78 C79 C80 C81 -0.8(6)
C79 C80 C81 C82 0.3(5)
C80 C81 C82 C77 0.1(5)
C78 C77 C82 C81 -0.1(5)
Si2 C77 C82 C81 -175.3(2)
O2 Si2 C83 C86 -63.3(3)
C77 Si2 C83 C86 178.9(3)
C71 Si2 C83 C86 54.0(3)
O2 Si2 C83 C84 56.1(2)
C77 Si2 C83 C84 -61.7(2)
C71 Si2 C83 C84 173.5(2)
O2 Si2 C83 C85 175.9(2)
C77 Si2 C83 C85 58.1(2)
C71 Si2 C83 C85 -66.8(2)
C54 C55 C87 C88 -12.3(4)
C56 C55 C87 C88 168.6(2)
C54 C55 C87 C89 -132.0(3)
C56 C55 C87 C89 49.0(3)
C54 C55 C87 C90 109.3(3)
C56 C55 C87 C90 -69.7(3)
C63 C62 C91 C94 116.4(3)
C61 C62 C91 C94 -62.8(3)
C63 C62 C91 C93 -124.0(3)
C61 C62 C91 C93 56.8(3)
C63 C62 C91 C92 -4.1(3)
C61 C62 C91 C92 176.7(2)
C6 C5 C95 C96 114.8(2)
C4 C5 C95 C96 -65.9(3)
C6 C5 C95 C108 -63.2(3)
C4 C5 C95 C108 116.1(2)
C108 C95 C96 C97 3.0(3)
C5 C95 C96 C97 -174.9(2)
C108 C95 C96 C109 179.4(2)
C5 C95 C96 C109 1.5(3)
C95 C96 C97 C102 0.7(3)
C109 C96 C97 C102 -175.8(2)
C95 C96 C97 C98 178.2(2)
C109 C96 C97 C98 1.7(3)
C102 C97 C98 C99 -1.1(4)
C96 C97 C98 C99 -178.5(2)
C97 C98 C99 C100 1.3(4)
C97 C98 C99 C131 -179.4(2)
C98 C99 C100 C101 -0.7(4)
C131 C99 C100 C101 180.0(3)
C99 C100 C101 C102 -0.2(5)
C98 C97 C102 C101 0.2(4)
C96 C97 C102 C101 177.7(2)
C98 C97 C102 C103 179.2(2)
C96 C97 C102 C103 -3.3(3)
C100 C101 C102 C97 0.4(4)
C100 C101 C102 C103 -178.5(3)
C97 C102 C103 C108 2.3(4)
C101 C102 C103 C108 -178.8(2)
C97 C102 C103 C104 -175.0(2)
C101 C102 C103 C104 4.0(4)
C108 C103 C104 C105 -0.3(4)
C102 C103 C104 C105 176.9(2)
C103 C104 C105 C106 0.7(4)
C104 C105 C106 C107 -0.8(4)
C104 C105 C106 C135 179.8(2)
C105 C106 C107 C108 0.6(4)
C135 C106 C107 C108 179.9(2)
C104 C103 C108 C107 0.1(3)
C102 C103 C108 C107 -177.2(2)
C104 C103 C108 C95 178.7(2)
C102 C103 C108 C95 1.4(3)
C106 C107 C108 C103 -0.2(3)
C106 C107 C108 C95 -178.9(2)
C96 C95 C108 C103 -4.1(3)
C5 C95 C108 C103 173.9(2)
C96 C95 C108 C107 174.5(2)
C5 C95 C108 C107 -7.5(3)
C95 C96 C109 C114 109.9(3)
C97 C96 C109 C114 -73.6(3)
C95 C96 C109 C110 -71.9(3)
C97 C96 C109 C110 104.6(2)
C114 C109 C110 C111 -0.1(3)
C96 C109 C110 C111 -178.5(2)
C109 C110 C111 C112 -1.8(3)
Si3 O3 C112 C111 -152.60(19)
Si3 O3 C112 C113 28.6(4)
C110 C111 C112 O3 -176.7(2)
C110 C111 C112 C113 2.1(3)
O3 C112 C113 C114 178.4(2)
C111 C112 C113 C114 -0.4(3)
C112 C113 C114 C109 -1.6(3)
C110 C109 C114 C113 1.8(3)
C96 C109 C114 C113 -179.9(2)
O3 Si3 C115 C116 5.3(3)
C121 Si3 C115 C116 127.5(2)
C127 Si3 C115 C116 -106.3(3)
O3 Si3 C115 C120 179.5(2)
C121 Si3 C115 C120 -58.3(3)
C127 Si3 C115 C120 67.9(3)
C120 C115 C116 C117 2.7(5)
Si3 C115 C116 C117 177.1(3)
C115 C116 C117 C118 -1.8(6)
C116 C117 C118 C119 0.0(6)
C117 C118 C119 C120 0.8(7)
C118 C119 C120 C115 0.1(6)
C116 C115 C120 C119 -1.8(5)
Si3 C115 C120 C119 -176.2(3)
O3 Si3 C121 C122 148.4(2)
C115 Si3 C121 C122 26.3(3)
C127 Si3 C121 C122 -99.6(2)
O3 Si3 C121 C126 -35.6(2)
C115 Si3 C121 C126 -157.69(19)
C127 Si3 C121 C126 76.4(2)
C126 C121 C122 C123 -0.3(4)
Si3 C121 C122 C123 175.8(2)
C121 C122 C123 C124 0.5(4)
C122 C123 C124 C125 -0.3(4)
C123 C124 C125 C126 -0.1(4)
C124 C125 C126 C121 0.3(4)
C122 C121 C126 C125 -0.1(4)
Si3 C121 C126 C125 -176.35(19)
O3 Si3 C127 C130 -52.2(2)
C121 Si3 C127 C130 -168.72(19)
C115 Si3 C127 C130 64.0(2)
O3 Si3 C127 C128 -171.92(19)
C121 Si3 C127 C128 71.5(2)
C115 Si3 C127 C128 -55.8(2)
O3 Si3 C127 C129 67.8(2)
C121 Si3 C127 C129 -48.7(2)
C115 Si3 C127 C129 -176.04(19)
C98 C99 C131 C134 -3.7(4)
C100 C99 C131 C134 175.6(3)
C98 C99 C131 C133 -124.8(3)
C100 C99 C131 C133 54.5(4)
C98 C99 C131 C132 116.8(3)
C100 C99 C131 C132 -64.0(4)
C107 C106 C135 C138 2.6(3)
C105 C106 C135 C138 -178.1(2)
C107 C106 C135 C136 -117.8(3)
C105 C106 C135 C136 61.6(3)
C107 C106 C135 C137 123.0(3)
C105 C106 C135 C137 -57.6(3)

loop_
_platon_squeeze_void_nr
_platon_squeeze_void_average_x
_platon_squeeze_void_average_y
_platon_squeeze_void_average_z
_platon_squeeze_void_volume
_platon_squeeze_void_count_electrons
_platon_squeeze_void_content
1 0.045 0.250 0.000 1357 301 ' '
2 -0.034 0.750 0.500 1358 301 ' '
3 0.114 0.495 0.612 12 0 ' '
4 0.386 0.505 0.112 12 0 ' '
5 0.614 0.005 0.388 12 0 ' '
6 0.886 0.995 0.887 12 0 ' '
